data_7710926
loop_
_publ_author_name
'Mitzel, Norbert Werner'
'Aders, Niklas'
'Lamm, Jan-Hendrik'
'Beckmann, Jean Louis'
'Neumann, Beate'
'Stammler, Georg'

_publ_section_title
;
 Synthesis of bi- and tetradentate poly-Lewis acids by hydroalumination of
 poly-alkynyl-anthracene derivatives
;
_journal_name_full 'Dalton Transactions'
_journal_paper_doi 10.1039/D2DT02118H
_journal_year 2022
_chemical_formula_moiety 'C100 H184 Al4 N4 Si16, 10(C6 H6)'
_chemical_formula_sum 'C160 H244 Al4 N4 Si16'
_chemical_formula_weight 2780.94
_space_group_crystal_system triclinic
_space_group_IT_number 2
_space_group_name_Hall '-P 1'
_space_group_name_H-M_alt 'P -1'
_atom_sites_solution_hydrogens geom
_atom_sites_solution_primary dual
_audit_creation_date 2022-06-20
_audit_creation_method
;
Olex2 1.3-ac4
(compiled 2019.04.23 svn.r3594 for Rigaku Oxford Diffraction, GUI svn.r5739)
;
_audit_update_record
;
2022-06-21 deposited with the CCDC.	2022-08-08 downloaded from the CCDC.
;
_cell_angle_alpha 111.110(2)
_cell_angle_beta 103.729(2)
_cell_angle_gamma 96.176(2)
_cell_formula_units_Z 2
_cell_length_a 15.7845(3)
_cell_length_b 22.9127(5)
_cell_length_c 26.7425(5)
_cell_measurement_reflns_used 52975
_cell_measurement_temperature 100.00(10)
_cell_measurement_theta_max 31.6070
_cell_measurement_theta_min 1.6960
_cell_volume 8563.8(3)
_computing_cell_refinement 'CrysAlisPro 1.171.41.119a (Rigaku OD, 2021)'
_computing_data_collection 'CrysAlisPro 1.171.41.119a (Rigaku OD, 2021)'
_computing_data_reduction 'CrysAlisPro 1.171.41.119a (Rigaku OD, 2021)'
_computing_molecular_graphics 'Olex2 (Dolomanov et al., 2009)'
_computing_publication_material 'Olex2 (Dolomanov et al., 2009)'
_computing_structure_refinement 'ShelXL (Sheldrick, 2015)'
_computing_structure_solution 'ShelXT (Sheldrick, 2015)'
_diffrn_ambient_environment N~2~
_diffrn_ambient_temperature 100.00(10)
_diffrn_detector 'CCD plate'
_diffrn_detector_area_resol_mean 8.0951
_diffrn_detector_type Eos
_diffrn_measured_fraction_theta_full 0.998
_diffrn_measured_fraction_theta_max 0.910
_diffrn_measurement_details
;
List of Runs (angles in degrees, time in seconds):

  # Type    Start    End  Width  t~exp~   \w     \q     \k     \f   Frames
#--------------------------------------------------------------------------
  1  \w    -13.00  99.00   1.00   72.00    --   26.19  19.00 -30.00  112
  2  \w    -46.00  44.00   1.00   72.00    --   26.19 -38.00 150.00   90
  3  \w     17.00  79.00   1.00   72.00    --   26.19-118.00 -53.00   62
  4  \w     -4.00  42.00   1.00   72.00    --   26.19  77.00 150.00   46
  5  \w     -4.00  42.00   1.00   72.00    --   26.19  77.00   0.00   46
  6  \w    -21.00  44.00   1.00   72.00    --   26.19 -57.00   0.00   65
  7  \w      5.00  80.00   1.00   72.00    --   26.19  57.00  60.00   75
  8  \w     -4.00  34.00   1.00   72.00    --   26.19  77.00 -60.00   38
  9  \w      9.00  81.00   1.00   72.00    --   26.19  57.00-150.00   72
 10  \w    -12.00  68.00   1.00   72.00    --   26.19 -99.00 120.00   80
 11  \w      3.00  32.00   1.00   72.00    --   26.19  77.00  90.00   29
 12  \w    -47.00  92.00   1.00   72.00    --   26.19   0.00-150.00  139
;
_diffrn_measurement_device 'four-circle diffractometer'
_diffrn_measurement_device_type 'SuperNova, Single source at offset/far, Eos'
_diffrn_measurement_method '\w scans'
_diffrn_orient_matrix_type 'CrysAlisPro convention (1999,Acta A55,543-557)'
_diffrn_orient_matrix_UB_11 -0.0212578000
_diffrn_orient_matrix_UB_12 -0.0183266000
_diffrn_orient_matrix_UB_13 -0.0290394000
_diffrn_orient_matrix_UB_21 -0.0044463000
_diffrn_orient_matrix_UB_22 -0.0282975000
_diffrn_orient_matrix_UB_23 0.0051359000
_diffrn_orient_matrix_UB_31 -0.0420699000
_diffrn_orient_matrix_UB_32 0.0041086000
_diffrn_orient_matrix_UB_33 0.0041544000
_diffrn_radiation_monochromator mirror
_diffrn_radiation_probe x-ray
_diffrn_radiation_type 'Mo K\a'
_diffrn_radiation_wavelength 0.71073
_diffrn_reflns_av_R_equivalents 0.0443
_diffrn_reflns_av_unetI/netI 0.0498
_diffrn_reflns_Laue_measured_fraction_full 0.998
_diffrn_reflns_Laue_measured_fraction_max 0.910
_diffrn_reflns_limit_h_max 23
_diffrn_reflns_limit_h_min -23
_diffrn_reflns_limit_k_max 33
_diffrn_reflns_limit_k_min -32
_diffrn_reflns_limit_l_max 38
_diffrn_reflns_limit_l_min -40
_diffrn_reflns_number 179787
_diffrn_reflns_point_group_measured_fraction_full 0.998
_diffrn_reflns_point_group_measured_fraction_max 0.910
_diffrn_reflns_theta_full 25.242
_diffrn_reflns_theta_max 32.321
_diffrn_reflns_theta_min 1.532
_diffrn_source 'micro-focus sealed X-ray tube'
_diffrn_source_type 'SuperNova (Mo) X-ray Source'
_exptl_absorpt_coefficient_mu 0.186
_exptl_absorpt_correction_T_max 1.000
_exptl_absorpt_correction_T_min 0.481
_exptl_absorpt_correction_type gaussian
_exptl_absorpt_process_details
;
CrysAlisPro 1.171.41.119a (Rigaku Oxford Diffraction, 2021)
Numerical absorption correction based on gaussian integration over
a multifaceted crystal model
Empirical absorption correction using spherical harmonics,
implemented in SCALE3 ABSPACK scaling algorithm.
;
_exptl_crystal_colour 'clear red'
_exptl_crystal_colour_lustre clear
_exptl_crystal_colour_primary red
_exptl_crystal_density_diffrn 1.078
_exptl_crystal_description block
_exptl_crystal_F_000 3016
_exptl_crystal_size_max 0.72
_exptl_crystal_size_mid 0.42
_exptl_crystal_size_min 0.17
_refine_diff_density_max 0.703
_refine_diff_density_min -0.401
_refine_diff_density_rms 0.080
_refine_ls_extinction_method none
_refine_ls_goodness_of_fit_ref 1.075
_refine_ls_hydrogen_treatment constr
_refine_ls_matrix_type full
_refine_ls_number_parameters 1705
_refine_ls_number_reflns 55632
_refine_ls_number_restraints 0
_refine_ls_restrained_S_all 1.075
_refine_ls_R_factor_all 0.0920
_refine_ls_R_factor_gt 0.0632
_refine_ls_shift/su_max 0.002
_refine_ls_shift/su_mean 0.000
_refine_ls_structure_factor_coef Fsqd
_refine_ls_weighting_details 'w=1/[\s^2^(Fo^2^)+(0.0696P)^2^+10.3055P] where P=(Fo^2^+2Fc^2^)/3'
_refine_ls_weighting_scheme calc
_refine_ls_wR_factor_gt 0.1698
_refine_ls_wR_factor_ref 0.1856
_reflns_Friedel_coverage 0.000
_reflns_number_gt 40002
_reflns_number_total 55632
_reflns_threshold_expression 'I > 2\s(I)'
_cod_data_source_file d2dt02118h2.cif
_cod_data_source_block anti-9xPyz2
_cod_database_code 7710926
_shelx_shelxl_version_number 2018/3
_chemical_oxdiff_formula C157H184Al4N4Si16
_shelx_space_group_comment
;
The symmetry employed for this shelxl refinement is uniquely defined
by the following loop, which should always be used as a source of
symmetry information in preference to the above space-group names.
They are only intended as comments.
;
_shelx_estimated_absorpt_t_max 0.969
_shelx_estimated_absorpt_t_min 0.878
_diffrn_oxdiff_digest_frames
;
01d30368ded648226537352b48e682f6d7008582449
;
_reflns_odcompleteness_completeness 99.94
_reflns_odcompleteness_iscentric 1
_reflns_odcompleteness_theta 30.01
_olex2_refinement_description
;
1. Fixed Uiso
 At 1.2 times of:
  All C(H) groups
 At 1.5 times of:
  All C(H,H,H) groups
2.a Ternary CH refined with riding coordinates:
 C3(H3), C10(H10), C17(H17), C24(H24), C33(H33), C40(H40), C49(H49), C56(H56),
 C63(H63), C70(H70), C79(H79), C86(H86)
2.b Aromatic/amide H refined with riding coordinates:
 C5(H5), C6(H6), C7(H7), C12(H12), C13(H13), C14(H14), C15(H15), C16(H16),
 C31(H31), C32(H32), C51(H51), C52(H52), C53(H53), C58(H58), C59(H59), C60(H60),
  C61(H61), C62(H62), C77(H77), C78(H78), C93(H93), C94(H94), C95(H95),
 C96(H96), C97(H97), C98(H98), C99(H99), C100(H100), C101(H101), C102(H102),
 C103(H103), C104(H104), C105(H105), C106(H106), C107(H107), C108(H108),
 C109(H109), C110(H110), C111(H111), C112(H112), C113(H113), C114(H114),
 C115(H115), C116(H116), C117(H117), C118(H118), C119(H119), C120(H120),
 C121(H121), C122(H122), C123(H123), C124(H124), C125(H125), C126(H126),
 C127(H127), C128(H128), C129(H129), C130(H130), C131(H131), C132(H132),
 C133(H133), C134(H134), C135(H135), C136(H136), C137(H137), C138(H138),
 C139(H139), C140(H140), C141(H141), C142(H142), C143(H143), C144(H144),
 C145(H145), C146(H146), C147(H147), C148(H148), C149(H149), C150(H150),
 C151(H151), C152(H152), C153(H153), C154(H154), C155(H155), C156(H156),
 C157(H157), C158(H158), C159(H159), C160(H160)
2.c Idealised Me refined as rotating group:
 C18(H18A,H18B,H18C), C19(H19A,H19B,H19C), C20(H20A,H20B,H20C), C21(H21A,H21B,
 H21C), C22(H22A,H22B,H22C), C23(H23A,H23B,H23C), C25(H25A,H25B,H25C), C26(H26A,
 H26B,H26C), C27(H27A,H27B,H27C), C28(H28A,H28B,H28C), C29(H29A,H29B,H29C),
 C30(H30A,H30B,H30C), C34(H34A,H34B,H34C), C35(H35A,H35B,H35C), C36(H36A,H36B,
 H36C), C37(H37A,H37B,H37C), C38(H38A,H38B,H38C), C39(H39A,H39B,H39C), C41(H41A,
 H41B,H41C), C42(H42A,H42B,H42C), C43(H43A,H43B,H43C), C44(H44A,H44B,H44C),
 C45(H45A,H45B,H45C), C46(H46A,H46B,H46C), C64(H64A,H64B,H64C), C65(H65A,H65B,
 H65C), C66(H66A,H66B,H66C), C67(H67A,H67B,H67C), C68(H68A,H68B,H68C), C69(H69A,
 H69B,H69C), C71(H71A,H71B,H71C), C72(H72A,H72B,H72C), C73(H73A,H73B,H73C),
 C74(H74A,H74B,H74C), C75(H75A,H75B,H75C), C76(H76A,H76B,H76C), C80(H80A,H80B,
 H80C), C81(H81A,H81B,H81C), C82(H82A,H82B,H82C), C83(H83A,H83B,H83C), C84(H84A,
 H84B,H84C), C85(H85A,H85B,H85C), C87(H87A,H87B,H87C), C88(H88A,H88B,H88C),
 C89(H89A,H89B,H89C), C90(H90A,H90B,H90C), C91(H91A,H91B,H91C), C92(H92A,H92B,
 H92C)
;
_olex2_date_sample_data_collection 2022-06-15
_olex2_submission_special_instructions 'No special instructions were received'
_oxdiff_exptl_absorpt_empirical_details
;
Empirical correction (ABSPACK) includes:
- Absorption correction using spherical harmonics
- Frame scaling
- Detector area scaling
;
_oxdiff_exptl_absorpt_empirical_full_max 1.386
_oxdiff_exptl_absorpt_empirical_full_min 0.696

loop_
_space_group_symop_operation_xyz
'x, y, z'
'-x, -y, -z'

loop_
_atom_site_label
_atom_site_type_symbol
_atom_site_fract_x
_atom_site_fract_y
_atom_site_fract_z
_atom_site_U_iso_or_equiv
_atom_site_adp_type
_atom_site_occupancy
_atom_site_site_symmetry_order
_atom_site_calc_flag
_atom_site_refinement_flags_posn
_atom_site_refinement_flags_adp
_atom_site_refinement_flags_occupancy
_atom_site_disorder_assembly
_atom_site_disorder_group
Si1 Si 0.32107(4) 0.64604(3) 0.94298(3) 0.02316(12) Uani 1 1 d . . . . .
Si2 Si 0.17137(4) 0.71979(3) 0.91586(3) 0.02479(12) Uani 1 1 d . . . . .
Si3 Si 0.21664(4) 0.70625(3) 0.72289(3) 0.02631(13) Uani 1 1 d . . . . .
Si4 Si 0.30153(4) 0.83712(3) 0.82698(3) 0.02692(13) Uani 1 1 d . . . . .
Si5 Si 0.49204(5) 0.15828(4) 0.73386(3) 0.02986(14) Uani 1 1 d . . . . .
Si6 Si 0.64291(5) 0.10450(3) 0.79186(3) 0.02968(14) Uani 1 1 d . . . . .
Si7 Si 0.90952(4) 0.28772(3) 0.82201(3) 0.02612(13) Uani 1 1 d . . . . .
Si8 Si 0.86938(5) 0.15889(4) 0.71314(3) 0.02927(14) Uani 1 1 d . . . . .
Si9 Si 0.82368(4) 0.85207(3) 0.83019(3) 0.02248(12) Uani 1 1 d . . . . .
Si10 Si 0.72447(4) 0.93868(3) 0.90907(3) 0.02207(11) Uani 1 1 d . . . . .
Si11 Si 0.92660(4) 0.88296(3) 1.04132(2) 0.02232(12) Uani 1 1 d . . . . .
Si12 Si 0.79591(4) 0.76288(3) 1.02940(2) 0.02170(11) Uani 1 1 d . . . . .
Si13 Si 0.76131(4) 0.35744(3) 0.50718(3) 0.02413(12) Uani 1 1 d . . . . .
Si14 Si 0.77440(4) 0.21596(3) 0.49268(3) 0.02723(13) Uani 1 1 d . . . . .
Si15 Si 0.47408(5) 0.17772(4) 0.37727(3) 0.03503(16) Uani 1 1 d . . . . .
Si16 Si 0.37624(4) 0.19728(3) 0.46936(3) 0.02670(13) Uani 1 1 d . . . . .
Al1 Al 0.30861(4) 0.69860(3) 0.84313(3) 0.01835(12) Uani 1 1 d . . . . .
Al2 Al 0.70134(4) 0.21472(3) 0.75420(3) 0.02070(12) Uani 1 1 d . . . . .
Al3 Al 0.77332(4) 0.80982(3) 0.92635(3) 0.01786(12) Uani 1 1 d . . . . .
Al4 Al 0.58575(4) 0.26343(3) 0.50475(3) 0.01891(12) Uani 1 1 d . . . . .
N1 N 0.44732(11) 0.73719(8) 0.86783(7) 0.0188(3) Uani 1 1 d . . . . .
N2 N 0.63229(11) 0.78309(8) 0.90133(7) 0.0185(3) Uani 1 1 d . . . . .
N3 N 0.67272(12) 0.22370(9) 0.67621(7) 0.0209(3) Uani 1 1 d . . . . .
N4 N 0.62322(12) 0.24305(9) 0.57677(7) 0.0204(3) Uani 1 1 d . . . . .
C1 C 0.37179(14) 0.51356(10) 0.75180(9) 0.0210(4) Uani 1 1 d . . . . .
C2 C 0.45410(13) 0.49505(10) 0.75927(9) 0.0197(4) Uani 1 1 d . . . . .
C3 C 0.54010(13) 0.53965(10) 0.80040(9) 0.0195(4) Uani 1 1 d . . . . .
H3 H 0.524655 0.576572 0.828004 0.023 Uiso 1 1 calc R . . . .
C4 C 0.58881(14) 0.50383(10) 0.83224(9) 0.0208(4) Uani 1 1 d . . . . .
C5 C 0.62449(15) 0.52953(11) 0.89010(9) 0.0233(4) Uani 1 1 d . . . . .
H5 H 0.618722 0.571263 0.911723 0.028 Uiso 1 1 calc R . . . .
C6 C 0.66888(16) 0.49437(11) 0.91679(9) 0.0260(4) Uani 1 1 d . . . . .
H6 H 0.691640 0.511727 0.956585 0.031 Uiso 1 1 calc R . . . .
C7 C 0.67993(15) 0.43397(11) 0.88532(9) 0.0250(4) Uani 1 1 d . . . . .
H7 H 0.712169 0.410993 0.903692 0.030 Uiso 1 1 calc R . . . .
C8 C 0.64391(14) 0.40682(10) 0.82682(9) 0.0210(4) Uani 1 1 d . . . . .
C9 C 0.59630(13) 0.44172(10) 0.80099(8) 0.0193(4) Uani 1 1 d . . . . .
C10 C 0.55405(14) 0.41738(10) 0.73850(8) 0.0197(4) Uani 1 1 d . . . . .
H10 H 0.546214 0.369728 0.722263 0.024 Uiso 1 1 calc R . . . .
C11 C 0.46225(14) 0.43327(10) 0.72779(9) 0.0204(4) Uani 1 1 d . . . . .
C12 C 0.38594(15) 0.38838(10) 0.68972(9) 0.0232(4) Uani 1 1 d . . . . .
H12 H 0.390310 0.346344 0.667830 0.028 Uiso 1 1 calc R . . . .
C13 C 0.30333(15) 0.40547(11) 0.68395(9) 0.0255(4) Uani 1 1 d . . . . .
H13 H 0.251263 0.374524 0.658531 0.031 Uiso 1 1 calc R . . . .
C14 C 0.29576(14) 0.46671(11) 0.71459(9) 0.0233(4) Uani 1 1 d . . . . .
H14 H 0.238592 0.477194 0.710434 0.028 Uiso 1 1 calc R . . . .
C15 C 0.36933(14) 0.58138(10) 0.78139(9) 0.0219(4) Uani 1 1 d . . . . .
H15 H 0.423280 0.611133 0.790853 0.026 Uiso 1 1 calc R . . . .
C16 C 0.30284(14) 0.60734(10) 0.79690(9) 0.0216(4) Uani 1 1 d . . . . .
H16 H 0.246537 0.578964 0.784417 0.026 Uiso 1 1 calc R . . . .
C17 C 0.28791(13) 0.70864(10) 0.91683(8) 0.0195(4) Uani 1 1 d . . . . .
H17 H 0.328204 0.750033 0.945026 0.023 Uiso 1 1 calc R . . . .
C18 C 0.3374(2) 0.67087(13) 1.02031(11) 0.0369(6) Uani 1 1 d . . . . .
H18A H 0.387985 0.707478 1.041469 0.055 Uiso 1 1 calc GR . . . .
H18B H 0.349536 0.635074 1.030755 0.055 Uiso 1 1 calc GR . . . .
H18C H 0.283298 0.682986 1.029022 0.055 Uiso 1 1 calc GR . . . .
C19 C 0.43048(16) 0.62607(13) 0.93453(11) 0.0315(5) Uani 1 1 d . . . . .
H19A H 0.429166 0.613961 0.895231 0.047 Uiso 1 1 calc GR . . . .
H19B H 0.440539 0.590319 0.945467 0.047 Uiso 1 1 calc GR . . . .
H19C H 0.478845 0.663520 0.958488 0.047 Uiso 1 1 calc GR . . . .
C20 C 0.23405(18) 0.56978(12) 0.90567(12) 0.0354(5) Uani 1 1 d . . . . .
H20A H 0.177067 0.578007 0.912080 0.053 Uiso 1 1 calc GR . . . .
H20B H 0.252477 0.537943 0.920086 0.053 Uiso 1 1 calc GR . . . .
H20C H 0.227105 0.553510 0.865322 0.053 Uiso 1 1 calc GR . . . .
C21 C 0.13197(18) 0.70797(14) 0.97332(12) 0.0360(6) Uani 1 1 d . . . . .
H21A H 0.134650 0.664679 0.971302 0.054 Uiso 1 1 calc GR . . . .
H21B H 0.070323 0.713625 0.968716 0.054 Uiso 1 1 calc GR . . . .
H21C H 0.170394 0.739465 1.009870 0.054 Uiso 1 1 calc GR . . . .
C22 C 0.08796(17) 0.66259(15) 0.84824(11) 0.0388(6) Uani 1 1 d . . . . .
H22A H 0.107108 0.664940 0.816617 0.058 Uiso 1 1 calc GR . . . .
H22B H 0.029499 0.673984 0.846108 0.058 Uiso 1 1 calc GR . . . .
H22C H 0.083641 0.618930 0.846655 0.058 Uiso 1 1 calc GR . . . .
C23 C 0.16492(18) 0.80428(13) 0.92527(12) 0.0348(5) Uani 1 1 d . . . . .
H23A H 0.200800 0.833703 0.963310 0.052 Uiso 1 1 calc GR . . . .
H23B H 0.102659 0.808655 0.919612 0.052 Uiso 1 1 calc GR . . . .
H23C H 0.187944 0.814584 0.897805 0.052 Uiso 1 1 calc GR . . . .
C24 C 0.25484(14) 0.74893(11) 0.80133(9) 0.0213(4) Uani 1 1 d . . . . .
H24 H 0.196302 0.749459 0.809591 0.026 Uiso 1 1 calc R . . . .
C25 C 0.31137(18) 0.68723(17) 0.69284(11) 0.0409(6) Uani 1 1 d . . . . .
H25A H 0.355892 0.726708 0.705014 0.061 Uiso 1 1 calc GR . . . .
H25B H 0.288616 0.667987 0.651748 0.061 Uiso 1 1 calc GR . . . .
H25C H 0.339013 0.657085 0.706068 0.061 Uiso 1 1 calc GR . . . .
C26 C 0.13535(18) 0.62859(13) 0.69839(11) 0.0357(5) Uani 1 1 d . . . . .
H26A H 0.163639 0.600364 0.714024 0.054 Uiso 1 1 calc GR . . . .
H26B H 0.117168 0.608014 0.657299 0.054 Uiso 1 1 calc GR . . . .
H26C H 0.082745 0.636765 0.711050 0.054 Uiso 1 1 calc GR . . . .
C27 C 0.15400(18) 0.75313(15) 0.68777(11) 0.0368(6) Uani 1 1 d . . . . .
H27A H 0.103636 0.762958 0.702473 0.055 Uiso 1 1 calc GR . . . .
H27B H 0.131662 0.727779 0.647172 0.055 Uiso 1 1 calc GR . . . .
H27C H 0.194020 0.793110 0.695340 0.055 Uiso 1 1 calc GR . . . .
C28 C 0.37391(18) 0.85630(15) 0.78630(13) 0.0409(6) Uani 1 1 d . . . . .
H28A H 0.421849 0.832464 0.786925 0.061 Uiso 1 1 calc GR . . . .
H28B H 0.399889 0.902331 0.803303 0.061 Uiso 1 1 calc GR . . . .
H28C H 0.337879 0.844125 0.747376 0.061 Uiso 1 1 calc GR . . . .
C29 C 0.20949(19) 0.88246(13) 0.82293(12) 0.0369(6) Uani 1 1 d . . . . .
H29A H 0.167968 0.863543 0.784803 0.055 Uiso 1 1 calc GR . . . .
H29B H 0.235043 0.927337 0.832256 0.055 Uiso 1 1 calc GR . . . .
H29C H 0.177476 0.880145 0.849620 0.055 Uiso 1 1 calc GR . . . .
C30 C 0.37363(19) 0.87329(12) 0.90242(11) 0.0368(6) Uani 1 1 d . . . . .
H30A H 0.351395 0.850707 0.923203 0.055 Uiso 1 1 calc GR . . . .
H30B H 0.371664 0.918641 0.919319 0.055 Uiso 1 1 calc GR . . . .
H30C H 0.435296 0.869308 0.903946 0.055 Uiso 1 1 calc GR . . . .
C31 C 0.66032(15) 0.34538(11) 0.79123(9) 0.0230(4) Uani 1 1 d . . . . .
H31 H 0.658332 0.340778 0.754191 0.028 Uiso 1 1 calc R . . . .
C32 C 0.67751(15) 0.29540(10) 0.80334(9) 0.0229(4) Uani 1 1 d . . . . .
H32 H 0.678425 0.298976 0.839986 0.028 Uiso 1 1 calc R . . . .
C33 C 0.60640(16) 0.13994(11) 0.73906(9) 0.0249(4) Uani 1 1 d . . . . .
H33 H 0.602717 0.106716 0.701594 0.030 Uiso 1 1 calc R . . . .
C34 C 0.4027(2) 0.08262(17) 0.69474(14) 0.0501(8) Uani 1 1 d . . . . .
H34A H 0.407065 0.061098 0.656730 0.075 Uiso 1 1 calc GR . . . .
H34B H 0.343842 0.093320 0.692542 0.075 Uiso 1 1 calc GR . . . .
H34C H 0.410794 0.054130 0.714604 0.075 Uiso 1 1 calc GR . . . .
C35 C 0.46175(18) 0.20925(16) 0.69360(12) 0.0393(6) Uani 1 1 d . . . . .
H35A H 0.509410 0.247526 0.708010 0.059 Uiso 1 1 calc GR . . . .
H35B H 0.405821 0.222069 0.698062 0.059 Uiso 1 1 calc GR . . . .
H35C H 0.454234 0.184743 0.653732 0.059 Uiso 1 1 calc GR . . . .
C36 C 0.47771(19) 0.20166(15) 0.80435(11) 0.0384(6) Uani 1 1 d . . . . .
H36A H 0.488502 0.175920 0.826675 0.058 Uiso 1 1 calc GR . . . .
H36B H 0.416759 0.208870 0.799706 0.058 Uiso 1 1 calc GR . . . .
H36C H 0.520341 0.242943 0.823626 0.058 Uiso 1 1 calc GR . . . .
C37 C 0.69638(19) 0.16906(12) 0.86391(10) 0.0334(5) Uani 1 1 d . . . . .
H37A H 0.750602 0.194632 0.864261 0.050 Uiso 1 1 calc GR . . . .
H37B H 0.711858 0.149557 0.891082 0.050 Uiso 1 1 calc GR . . . .
H37C H 0.654602 0.196705 0.874029 0.050 Uiso 1 1 calc GR . . . .
C38 C 0.7270(2) 0.05510(14) 0.77399(13) 0.0472(7) Uani 1 1 d . . . . .
H38A H 0.701605 0.021531 0.736047 0.071 Uiso 1 1 calc GR . . . .
H38B H 0.742916 0.035391 0.800967 0.071 Uiso 1 1 calc GR . . . .
H38C H 0.780595 0.082530 0.775607 0.071 Uiso 1 1 calc GR . . . .
C39 C 0.5509(2) 0.04914(14) 0.79683(12) 0.0442(7) Uani 1 1 d . . . . .
H39A H 0.505146 0.072568 0.807474 0.066 Uiso 1 1 calc GR . . . .
H39B H 0.575515 0.032944 0.825245 0.066 Uiso 1 1 calc GR . . . .
H39C H 0.524049 0.013131 0.760360 0.066 Uiso 1 1 calc GR . . . .
C40 C 0.83003(15) 0.21032(11) 0.77130(9) 0.0240(4) Uani 1 1 d . . . . .
H40 H 0.833199 0.185014 0.795092 0.029 Uiso 1 1 calc R . . . .
C41 C 0.90139(16) 0.35562(13) 0.79859(11) 0.0312(5) Uani 1 1 d . . . . .
H41A H 0.911372 0.343390 0.761710 0.047 Uiso 1 1 calc GR . . . .
H41B H 0.946660 0.393575 0.825826 0.047 Uiso 1 1 calc GR . . . .
H41C H 0.841906 0.365273 0.796040 0.047 Uiso 1 1 calc GR . . . .
C42 C 0.89070(18) 0.31405(13) 0.89274(10) 0.0338(5) Uani 1 1 d . . . . .
H42A H 0.830242 0.321981 0.889456 0.051 Uiso 1 1 calc GR . . . .
H42B H 0.934345 0.353477 0.918728 0.051 Uiso 1 1 calc GR . . . .
H42C H 0.897662 0.280448 0.907011 0.051 Uiso 1 1 calc GR . . . .
C43 C 1.02965(17) 0.28096(15) 0.83549(12) 0.0377(6) Uani 1 1 d . . . . .
H43A H 1.037645 0.245797 0.847605 0.056 Uiso 1 1 calc GR . . . .
H43B H 1.067446 0.321133 0.864949 0.056 Uiso 1 1 calc GR . . . .
H43C H 1.046525 0.272407 0.800945 0.056 Uiso 1 1 calc GR . . . .
C44 C 0.95182(19) 0.11471(15) 0.73804(12) 0.0383(6) Uani 1 1 d . . . . .
H44A H 1.004586 0.145535 0.766697 0.057 Uiso 1 1 calc GR . . . .
H44B H 0.969551 0.087279 0.706290 0.057 Uiso 1 1 calc GR . . . .
H44C H 0.924399 0.088242 0.754131 0.057 Uiso 1 1 calc GR . . . .
C45 C 0.7766(2) 0.09465(15) 0.65475(11) 0.0413(6) Uani 1 1 d . . . . .
H45A H 0.735561 0.077166 0.670716 0.062 Uiso 1 1 calc GR . . . .
H45B H 0.801764 0.060354 0.633061 0.062 Uiso 1 1 calc GR . . . .
H45C H 0.744079 0.112990 0.630078 0.062 Uiso 1 1 calc GR . . . .
C46 C 0.9226(2) 0.20677(16) 0.68012(12) 0.0434(7) Uani 1 1 d . . . . .
H46A H 0.881486 0.231912 0.668604 0.065 Uiso 1 1 calc GR . . . .
H46B H 0.935896 0.177669 0.647166 0.065 Uiso 1 1 calc GR . . . .
H46C H 0.977995 0.235664 0.707379 0.065 Uiso 1 1 calc GR . . . .
C47 C 0.76072(13) 0.60605(10) 0.82600(9) 0.0195(4) Uani 1 1 d . . . . .
C48 C 0.69028(13) 0.55798(10) 0.78374(8) 0.0191(4) Uani 1 1 d . . . . .
C49 C 0.59616(13) 0.56721(10) 0.76756(8) 0.0187(4) Uani 1 1 d . . . . .
H49 H 0.598258 0.614223 0.780388 0.022 Uiso 1 1 calc R . . . .
C50 C 0.55785(13) 0.53684(10) 0.70399(9) 0.0196(4) Uani 1 1 d . . . . .
C51 C 0.51332(14) 0.56788(11) 0.67317(9) 0.0238(4) Uani 1 1 d . . . . .
H51 H 0.504253 0.609555 0.691944 0.029 Uiso 1 1 calc R . . . .
C52 C 0.48202(15) 0.53797(11) 0.61487(10) 0.0269(4) Uani 1 1 d . . . . .
H52 H 0.452713 0.559704 0.593951 0.032 Uiso 1 1 calc R . . . .
C53 C 0.49336(15) 0.47639(11) 0.58700(9) 0.0257(4) Uani 1 1 d . . . . .
H53 H 0.471128 0.456327 0.547208 0.031 Uiso 1 1 calc R . . . .
C54 C 0.53713(14) 0.44372(10) 0.61692(9) 0.0210(4) Uani 1 1 d . . . . .
C55 C 0.57127(13) 0.47570(10) 0.67530(9) 0.0195(4) Uani 1 1 d . . . . .
C56 C 0.62145(13) 0.44641(10) 0.71230(8) 0.0187(4) Uani 1 1 d . . . . .
H56 H 0.643249 0.410268 0.688270 0.022 Uiso 1 1 calc R . . . .
C57 C 0.70243(14) 0.49655(10) 0.75551(8) 0.0194(4) Uani 1 1 d . . . . .
C58 C 0.78725(14) 0.48346(10) 0.76787(9) 0.0211(4) Uani 1 1 d . . . . .
H58 H 0.796669 0.442159 0.748249 0.025 Uiso 1 1 calc R . . . .
C59 C 0.85845(14) 0.53106(11) 0.80912(9) 0.0240(4) Uani 1 1 d . . . . .
H59 H 0.916281 0.522040 0.817373 0.029 Uiso 1 1 calc R . . . .
C60 C 0.84522(14) 0.59142(10) 0.83811(9) 0.0225(4) Uani 1 1 d . . . . .
H60 H 0.893966 0.623209 0.866487 0.027 Uiso 1 1 calc R . . . .
C61 C 0.74312(14) 0.66877(10) 0.85810(9) 0.0204(4) Uani 1 1 d . . . . .
H61 H 0.684439 0.668139 0.861382 0.024 Uiso 1 1 calc R . . . .
C62 C 0.79888(14) 0.72640(10) 0.88319(9) 0.0215(4) Uani 1 1 d . . . . .
H62 H 0.857602 0.727436 0.879936 0.026 Uiso 1 1 calc R . . . .
C63 C 0.79676(14) 0.87860(10) 0.89881(9) 0.0199(4) Uani 1 1 d . . . . .
H63 H 0.855701 0.904745 0.926106 0.024 Uiso 1 1 calc R . . . .
C64 C 0.93278(17) 0.82540(13) 0.83697(11) 0.0316(5) Uani 1 1 d . . . . .
H64A H 0.980624 0.860766 0.865621 0.047 Uiso 1 1 calc GR . . . .
H64B H 0.945596 0.812544 0.800867 0.047 Uiso 1 1 calc GR . . . .
H64C H 0.929040 0.788981 0.847955 0.047 Uiso 1 1 calc GR . . . .
C65 C 0.73407(16) 0.78520(12) 0.77230(10) 0.0299(5) Uani 1 1 d . . . . .
H65A H 0.734108 0.746047 0.779290 0.045 Uiso 1 1 calc GR . . . .
H65B H 0.745515 0.777907 0.736306 0.045 Uiso 1 1 calc GR . . . .
H65C H 0.675846 0.796760 0.771118 0.045 Uiso 1 1 calc GR . . . .
C66 C 0.83979(17) 0.91762(13) 0.80443(10) 0.0316(5) Uani 1 1 d . . . . .
H66A H 0.784682 0.933560 0.798393 0.047 Uiso 1 1 calc GR . . . .
H66B H 0.854483 0.900721 0.769007 0.047 Uiso 1 1 calc GR . . . .
H66C H 0.888598 0.952702 0.832470 0.047 Uiso 1 1 calc GR . . . .
C67 C 0.62261(16) 0.91394(12) 0.84704(11) 0.0317(5) Uani 1 1 d . . . . .
H67A H 0.640528 0.913337 0.814224 0.048 Uiso 1 1 calc GR . . . .
H67B H 0.583724 0.944474 0.855315 0.048 Uiso 1 1 calc GR . . . .
H67C H 0.590350 0.871089 0.839179 0.048 Uiso 1 1 calc GR . . . .
C68 C 0.78657(17) 1.02003(11) 0.92220(11) 0.0314(5) Uani 1 1 d . . . . .
H68A H 0.836531 1.035426 0.956776 0.047 Uiso 1 1 calc GR . . . .
H68B H 0.746114 1.049872 0.926096 0.047 Uiso 1 1 calc GR . . . .
H68C H 0.809445 1.017215 0.890579 0.047 Uiso 1 1 calc GR . . . .
C69 C 0.68364(18) 0.95265(12) 0.97227(11) 0.0317(5) Uani 1 1 d . . . . .
H69A H 0.639699 0.914785 0.965255 0.048 Uiso 1 1 calc GR . . . .
H69B H 0.655846 0.989895 0.979381 0.048 Uiso 1 1 calc GR . . . .
H69C H 0.734142 0.960528 1.005072 0.048 Uiso 1 1 calc GR . . . .
C70 C 0.80945(13) 0.83341(10) 1.00939(8) 0.0197(4) Uani 1 1 d . . . . .
H70 H 0.769557 0.861405 1.024940 0.024 Uiso 1 1 calc R . . . .
C71 C 0.92860(17) 0.96927(12) 1.05461(11) 0.0319(5) Uani 1 1 d . . . . .
H71A H 0.899913 0.972782 1.019354 0.048 Uiso 1 1 calc GR . . . .
H71B H 0.990584 0.993330 1.069579 0.048 Uiso 1 1 calc GR . . . .
H71C H 0.896362 0.986823 1.081852 0.048 Uiso 1 1 calc GR . . . .
C72 C 0.98971(16) 0.88466(14) 1.11104(10) 0.0329(5) Uani 1 1 d . . . . .
H72A H 0.957024 0.901060 1.138265 0.049 Uiso 1 1 calc GR . . . .
H72B H 1.048975 0.912582 1.124312 0.049 Uiso 1 1 calc GR . . . .
H72C H 0.996064 0.841225 1.106921 0.049 Uiso 1 1 calc GR . . . .
C73 C 0.99500(15) 0.85093(13) 0.99308(10) 0.0294(5) Uani 1 1 d . . . . .
H73A H 0.980475 0.804019 0.977499 0.044 Uiso 1 1 calc GR . . . .
H73B H 1.058562 0.866410 1.014086 0.044 Uiso 1 1 calc GR . . . .
H73C H 0.981699 0.865613 0.962449 0.044 Uiso 1 1 calc GR . . . .
C74 C 0.79651(16) 0.78777(12) 1.10455(10) 0.0278(5) Uani 1 1 d . . . . .
H74A H 0.852996 0.817467 1.129253 0.042 Uiso 1 1 calc GR . . . .
H74B H 0.790080 0.749865 1.113386 0.042 Uiso 1 1 calc GR . . . .
H74C H 0.746778 0.808950 1.110230 0.042 Uiso 1 1 calc GR . . . .
C75 C 0.88241(17) 0.71429(12) 1.01554(10) 0.0303(5) Uani 1 1 d . . . . .
H75A H 0.876003 0.696674 0.975253 0.045 Uiso 1 1 calc GR . . . .
H75B H 0.874431 0.679170 1.027854 0.045 Uiso 1 1 calc GR . . . .
H75C H 0.942021 0.741610 1.036281 0.045 Uiso 1 1 calc GR . . . .
C76 C 0.68509(16) 0.70501(12) 0.99095(10) 0.0286(5) Uani 1 1 d . . . . .
H76A H 0.638133 0.724763 1.004164 0.043 Uiso 1 1 calc GR . . . .
H76B H 0.687157 0.666052 0.998096 0.043 Uiso 1 1 calc GR . . . .
H76C H 0.672258 0.694065 0.950567 0.043 Uiso 1 1 calc GR . . . .
C77 C 0.54717(14) 0.37699(10) 0.58927(9) 0.0220(4) Uani 1 1 d . . . . .
H77 H 0.550945 0.352572 0.611562 0.026 Uiso 1 1 calc R . . . .
C78 C 0.55162(14) 0.34669(11) 0.53728(9) 0.0231(4) Uani 1 1 d . . . . .
H78 H 0.536454 0.367732 0.512653 0.028 Uiso 1 1 calc R . . . .
C79 C 0.70029(14) 0.27323(10) 0.48624(9) 0.0216(4) Uani 1 1 d . . . . .
H79 H 0.677905 0.258641 0.444523 0.026 Uiso 1 1 calc R . . . .
C80 C 0.69187(17) 0.40135(12) 0.47214(11) 0.0312(5) Uani 1 1 d . . . . .
H80A H 0.662874 0.373356 0.432523 0.047 Uiso 1 1 calc GR . . . .
H80B H 0.730200 0.439649 0.474851 0.047 Uiso 1 1 calc GR . . . .
H80C H 0.646264 0.413982 0.490735 0.047 Uiso 1 1 calc GR . . . .
C81 C 0.79531(17) 0.40658(12) 0.58490(10) 0.0318(5) Uani 1 1 d . . . . .
H81A H 0.742061 0.409031 0.597729 0.048 Uiso 1 1 calc GR . . . .
H81B H 0.826465 0.449821 0.593013 0.048 Uiso 1 1 calc GR . . . .
H81C H 0.835119 0.386501 0.604486 0.048 Uiso 1 1 calc GR . . . .
C82 C 0.86510(17) 0.36123(14) 0.48448(12) 0.0363(6) Uani 1 1 d . . . . .
H82A H 0.904856 0.337963 0.500102 0.054 Uiso 1 1 calc GR . . . .
H82B H 0.895706 0.406036 0.498112 0.054 Uiso 1 1 calc GR . . . .
H82C H 0.848812 0.341657 0.443397 0.054 Uiso 1 1 calc GR . . . .
C83 C 0.87002(19) 0.25143(16) 0.55869(12) 0.0405(6) Uani 1 1 d . . . . .
H83A H 0.907712 0.288356 0.558730 0.061 Uiso 1 1 calc GR . . . .
H83B H 0.905333 0.219264 0.560774 0.061 Uiso 1 1 calc GR . . . .
H83C H 0.847146 0.265278 0.591165 0.061 Uiso 1 1 calc GR . . . .
C84 C 0.7149(2) 0.13995(14) 0.49233(16) 0.0480(8) Uani 1 1 d . . . . .
H84A H 0.705365 0.148534 0.529006 0.072 Uiso 1 1 calc GR . . . .
H84B H 0.751206 0.107516 0.484714 0.072 Uiso 1 1 calc GR . . . .
H84C H 0.657122 0.124246 0.463101 0.072 Uiso 1 1 calc GR . . . .
C85 C 0.82291(19) 0.19004(14) 0.43263(12) 0.0372(6) Uani 1 1 d . . . . .
H85A H 0.775126 0.164358 0.397751 0.056 Uiso 1 1 calc GR . . . .
H85B H 0.866660 0.164341 0.439314 0.056 Uiso 1 1 calc GR . . . .
H85C H 0.852316 0.227884 0.429419 0.056 Uiso 1 1 calc GR . . . .
C86 C 0.48412(15) 0.19078(11) 0.45209(9) 0.0230(4) Uani 1 1 d . . . . .
H86 H 0.500338 0.151514 0.456483 0.028 Uiso 1 1 calc R . . . .
C87 C 0.5585(3) 0.13157(18) 0.35225(13) 0.0582(9) Uani 1 1 d . . . . .
H87A H 0.618796 0.155295 0.376296 0.087 Uiso 1 1 calc GR . . . .
H87B H 0.553162 0.125894 0.313427 0.087 Uiso 1 1 calc GR . . . .
H87C H 0.547524 0.089539 0.354014 0.087 Uiso 1 1 calc GR . . . .
C88 C 0.3632(2) 0.1285(2) 0.32564(12) 0.0614(10) Uani 1 1 d . . . . .
H88A H 0.350783 0.087599 0.329222 0.092 Uiso 1 1 calc GR . . . .
H88B H 0.365006 0.120533 0.287404 0.092 Uiso 1 1 calc GR . . . .
H88C H 0.316071 0.151815 0.333443 0.092 Uiso 1 1 calc GR . . . .
C89 C 0.4903(2) 0.25573(17) 0.36841(13) 0.0484(8) Uani 1 1 d . . . . .
H89A H 0.447680 0.280452 0.382232 0.073 Uiso 1 1 calc GR . . . .
H89B H 0.480509 0.247009 0.328575 0.073 Uiso 1 1 calc GR . . . .
H89C H 0.551310 0.280299 0.389818 0.073 Uiso 1 1 calc GR . . . .
C90 C 0.32608(17) 0.25986(14) 0.45093(14) 0.0400(6) Uani 1 1 d . . . . .
H90A H 0.366536 0.301776 0.473214 0.060 Uiso 1 1 calc GR . . . .
H90B H 0.268734 0.260832 0.459018 0.060 Uiso 1 1 calc GR . . . .
H90C H 0.316675 0.249785 0.410904 0.060 Uiso 1 1 calc GR . . . .
C91 C 0.38630(18) 0.21843(15) 0.54570(12) 0.0384(6) Uani 1 1 d . . . . .
H91A H 0.398207 0.181978 0.555155 0.058 Uiso 1 1 calc GR . . . .
H91B H 0.330454 0.228772 0.552761 0.058 Uiso 1 1 calc GR . . . .
H91C H 0.435466 0.255566 0.568923 0.058 Uiso 1 1 calc GR . . . .
C92 C 0.29287(19) 0.11894(14) 0.43283(14) 0.0431(7) Uani 1 1 d . . . . .
H92A H 0.267740 0.110860 0.393154 0.065 Uiso 1 1 calc GR . . . .
H92B H 0.244873 0.120716 0.450464 0.065 Uiso 1 1 calc GR . . . .
H92C H 0.322490 0.084354 0.435811 0.065 Uiso 1 1 calc GR . . . .
C93 C 0.49523(13) 0.76723(10) 0.92192(9) 0.0209(4) Uani 1 1 d . . . . .
H93 H 0.465697 0.772415 0.949847 0.025 Uiso 1 1 calc R . . . .
C94 C 0.58645(14) 0.79105(10) 0.93863(9) 0.0206(4) Uani 1 1 d . . . . .
H94 H 0.617185 0.813584 0.977499 0.025 Uiso 1 1 calc R . . . .
C95 C 0.58434(13) 0.75372(10) 0.84676(9) 0.0197(4) Uani 1 1 d . . . . .
H95 H 0.614233 0.747784 0.818935 0.024 Uiso 1 1 calc R . . . .
C96 C 0.49253(13) 0.73190(10) 0.83002(9) 0.0192(4) Uani 1 1 d . . . . .
H96 H 0.460847 0.712821 0.791105 0.023 Uiso 1 1 calc R . . . .
C97 C 0.61069(15) 0.18054(11) 0.63011(9) 0.0228(4) Uani 1 1 d . . . . .
H97 H 0.582479 0.142526 0.631353 0.027 Uiso 1 1 calc R . . . .
C98 C 0.58650(15) 0.18996(11) 0.58045(9) 0.0229(4) Uani 1 1 d . . . . .
H98 H 0.542935 0.157937 0.548488 0.027 Uiso 1 1 calc R . . . .
C99 C 0.68772(14) 0.28559(10) 0.62226(9) 0.0212(4) Uani 1 1 d . . . . .
H99 H 0.716574 0.323193 0.620673 0.025 Uiso 1 1 calc R . . . .
C100 C 0.71306(14) 0.27565(11) 0.67159(9) 0.0214(4) Uani 1 1 d . . . . .
H100 H 0.759788 0.306119 0.702674 0.026 Uiso 1 1 calc R . . . .
C101 C 0.4397(2) 0.90174(15) 1.04970(11) 0.0400(6) Uani 1 1 d . . . . .
H101 H 0.380082 0.905442 1.036135 0.048 Uiso 1 1 calc R . . . .
C102 C 0.5092(2) 0.95142(15) 1.06294(12) 0.0395(6) Uani 1 1 d . . . . .
H102 H 0.497569 0.989305 1.058350 0.047 Uiso 1 1 calc R . . . .
C103 C 0.59589(19) 0.94640(14) 1.08295(12) 0.0385(6) Uani 1 1 d . . . . .
H103 H 0.643950 0.981027 1.092529 0.046 Uiso 1 1 calc R . . . .
C104 C 0.6129(2) 0.89109(16) 1.08907(12) 0.0434(7) Uani 1 1 d . . . . .
H104 H 0.672613 0.887502 1.102486 0.052 Uiso 1 1 calc R . . . .
C105 C 0.5429(3) 0.84093(14) 1.07567(12) 0.0470(8) Uani 1 1 d . . . . .
H105 H 0.554352 0.802869 1.079959 0.056 Uiso 1 1 calc R . . . .
C106 C 0.4559(2) 0.84656(15) 1.05592(12) 0.0460(7) Uani 1 1 d . . . . .
H106 H 0.407518 0.812309 1.046697 0.055 Uiso 1 1 calc R . . . .
C107 C 0.7400(2) 0.64536(16) 0.63827(13) 0.0433(7) Uani 1 1 d . . . . .
H107 H 0.687983 0.649624 0.614481 0.052 Uiso 1 1 calc R . . . .
C108 C 0.8174(2) 0.68963(16) 0.65597(15) 0.0499(8) Uani 1 1 d . . . . .
H108 H 0.819765 0.723583 0.643554 0.060 Uiso 1 1 calc R . . . .
C109 C 0.8918(2) 0.6849(2) 0.69172(15) 0.0585(10) Uani 1 1 d . . . . .
H109 H 0.945780 0.715822 0.704754 0.070 Uiso 1 1 calc R . . . .
C110 C 0.8875(2) 0.6343(3) 0.70881(15) 0.0693(12) Uani 1 1 d . . . . .
H110 H 0.938857 0.630873 0.733757 0.083 Uiso 1 1 calc R . . . .
C111 C 0.8097(2) 0.5894(2) 0.68984(16) 0.0602(10) Uani 1 1 d . . . . .
H111 H 0.807318 0.554797 0.701449 0.072 Uiso 1 1 calc R . . . .
C112 C 0.7359(2) 0.59448(16) 0.65431(14) 0.0445(7) Uani 1 1 d . . . . .
H112 H 0.681986 0.563241 0.640704 0.053 Uiso 1 1 calc R . . . .
C113 C 0.0962(2) 0.45507(16) 0.49186(14) 0.0464(7) Uani 1 1 d . . . . .
H113 H 0.041719 0.455920 0.467875 0.056 Uiso 1 1 calc R . . . .
C114 C 0.1103(2) 0.47788(17) 0.54886(14) 0.0501(8) Uani 1 1 d . . . . .
H114 H 0.065041 0.494263 0.564072 0.060 Uiso 1 1 calc R . . . .
C115 C 0.1890(2) 0.47735(16) 0.58419(14) 0.0467(7) Uani 1 1 d . . . . .
H115 H 0.198603 0.494423 0.623636 0.056 Uiso 1 1 calc R . . . .
C116 C 0.2540(2) 0.45187(16) 0.56211(14) 0.0449(7) Uani 1 1 d . . . . .
H116 H 0.307764 0.450304 0.586246 0.054 Uiso 1 1 calc R . . . .
C117 C 0.2405(2) 0.42886(15) 0.50521(14) 0.0432(6) Uani 1 1 d . . . . .
H117 H 0.285384 0.411470 0.490142 0.052 Uiso 1 1 calc R . . . .
C118 C 0.1621(2) 0.43070(14) 0.46943(13) 0.0418(6) Uani 1 1 d . . . . .
H118 H 0.153633 0.415524 0.430145 0.050 Uiso 1 1 calc R . . . .
C119 C 0.2566(2) 0.40566(14) 0.87137(13) 0.0442(7) Uani 1 1 d . . . . .
H119 H 0.193885 0.400290 0.856693 0.053 Uiso 1 1 calc R . . . .
C120 C 0.3124(3) 0.41989(16) 0.84290(14) 0.0563(9) Uani 1 1 d . . . . .
H120 H 0.288208 0.425266 0.809144 0.068 Uiso 1 1 calc R . . . .
C121 C 0.4011(3) 0.4262(2) 0.8628(2) 0.0819(14) Uani 1 1 d . . . . .
H121 H 0.439350 0.433927 0.842260 0.098 Uiso 1 1 calc R . . . .
C122 C 0.4361(3) 0.4214(4) 0.9131(3) 0.115(2) Uani 1 1 d . . . . .
H122 H 0.498842 0.426796 0.927691 0.138 Uiso 1 1 calc R . . . .
C123 C 0.3806(3) 0.4087(3) 0.9427(2) 0.0833(16) Uani 1 1 d . . . . .
H123 H 0.404765 0.406538 0.977974 0.100 Uiso 1 1 calc R . . . .
C124 C 0.2908(2) 0.39925(16) 0.92047(13) 0.0434(7) Uani 1 1 d . . . . .
H124 H 0.251706 0.388160 0.939259 0.052 Uiso 1 1 calc R . . . .
C125 C 0.06257(19) 0.27146(15) 0.44126(14) 0.0441(7) Uani 1 1 d . . . . .
H125 H 0.047883 0.299874 0.423606 0.053 Uiso 1 1 calc R . . . .
C126 C 0.0918(2) 0.29429(16) 0.49865(15) 0.0470(7) Uani 1 1 d . . . . .
H126 H 0.097284 0.338341 0.520744 0.056 Uiso 1 1 calc R . . . .
C127 C 0.1133(2) 0.25284(19) 0.52428(15) 0.0530(8) Uani 1 1 d . . . . .
H127 H 0.133530 0.268411 0.564074 0.064 Uiso 1 1 calc R . . . .
C128 C 0.1053(2) 0.18848(18) 0.49186(16) 0.0515(8) Uani 1 1 d . . . . .
H128 H 0.120314 0.159977 0.509356 0.062 Uiso 1 1 calc R . . . .
C129 C 0.0753(2) 0.16617(16) 0.43408(15) 0.0471(7) Uani 1 1 d . . . . .
H129 H 0.069182 0.122148 0.411629 0.056 Uiso 1 1 calc R . . . .
C130 C 0.0543(2) 0.20796(16) 0.40907(14) 0.0472(7) Uani 1 1 d . . . . .
H130 H 0.034012 0.192679 0.369293 0.057 Uiso 1 1 calc R . . . .
C131 C 0.2125(3) 0.22885(18) 0.66666(14) 0.0558(9) Uani 1 1 d . . . . .
H131 H 0.221116 0.245828 0.640206 0.067 Uiso 1 1 calc R . . . .
C132 C 0.2435(2) 0.26669(17) 0.72279(14) 0.0495(7) Uani 1 1 d . . . . .
H132 H 0.272517 0.310094 0.735039 0.059 Uiso 1 1 calc R . . . .
C133 C 0.2331(2) 0.24281(16) 0.76147(13) 0.0448(7) Uani 1 1 d . . . . .
H133 H 0.255085 0.269614 0.800372 0.054 Uiso 1 1 calc R . . . .
C134 C 0.1906(2) 0.17938(17) 0.74412(14) 0.0505(8) Uani 1 1 d . . . . .
H134 H 0.183984 0.162793 0.771136 0.061 Uiso 1 1 calc R . . . .
C135 C 0.1581(2) 0.14066(17) 0.68771(16) 0.0556(9) Uani 1 1 d . . . . .
H135 H 0.128746 0.097331 0.675518 0.067 Uiso 1 1 calc R . . . .
C136 C 0.1689(2) 0.1661(2) 0.64831(14) 0.0565(9) Uani 1 1 d . . . . .
H136 H 0.146199 0.140099 0.609253 0.068 Uiso 1 1 calc R . . . .
C137 C 0.0787(3) -0.04469(18) 0.45307(18) 0.0589(9) Uani 1 1 d . . . . .
H137 H 0.045658 -0.061894 0.414406 0.071 Uiso 1 1 calc R . . . .
C138 C 0.1492(3) 0.00584(18) 0.4738(2) 0.0764(14) Uani 1 1 d . . . . .
H138 H 0.165476 0.023653 0.449526 0.092 Uiso 1 1 calc R . . . .
C139 C 0.1969(3) 0.03114(19) 0.5298(3) 0.0878(18) Uani 1 1 d . . . . .
H139 H 0.245859 0.066565 0.544397 0.105 Uiso 1 1 calc R . . . .
C140 C 0.1721(3) 0.0039(2) 0.5651(2) 0.0754(13) Uani 1 1 d . . . . .
H140 H 0.204684 0.020322 0.603823 0.091 Uiso 1 1 calc R . . . .
C141 C 0.1005(3) -0.04669(19) 0.54283(18) 0.0588(9) Uani 1 1 d . . . . .
H141 H 0.082319 -0.065093 0.566272 0.071 Uiso 1 1 calc R . . . .
C142 C 0.0555(2) -0.07040(17) 0.48747(19) 0.0567(9) Uani 1 1 d . . . . .
H142 H 0.006586 -0.105933 0.472387 0.068 Uiso 1 1 calc R . . . .
C143 C 0.0631(3) -0.0585(2) 0.71733(16) 0.0680(12) Uani 1 1 d . . . . .
H143 H 0.004841 -0.084956 0.700044 0.082 Uiso 1 1 calc R . . . .
C144 C 0.0805(3) -0.00760(19) 0.76782(17) 0.0670(11) Uani 1 1 d . . . . .
H144 H 0.036119 0.000007 0.786560 0.080 Uiso 1 1 calc R . . . .
C145 C 0.1633(3) 0.03197(18) 0.7906(2) 0.0698(11) Uani 1 1 d . . . . .
H145 H 0.175721 0.067851 0.825179 0.084 Uiso 1 1 calc R . . . .
C146 C 0.2286(3) 0.0212(2) 0.76476(18) 0.0715(12) Uani 1 1 d . . . . .
H146 H 0.285198 0.049851 0.780674 0.086 Uiso 1 1 calc R . . . .
C147 C 0.2103(3) -0.0332(2) 0.71392(15) 0.0657(11) Uani 1 1 d . . . . .
H147 H 0.255390 -0.042300 0.695985 0.079 Uiso 1 1 calc R . . . .
C148 C 0.1284(3) -0.07222(18) 0.69102(14) 0.0544(8) Uani 1 1 d . . . . .
H148 H 0.115796 -0.108928 0.656967 0.065 Uiso 1 1 calc R . . . .
C149 C 1.03478(19) 0.46262(15) 0.67636(15) 0.0465(7) Uani 1 1 d . . . . .
H149 H 1.018795 0.489466 0.657234 0.056 Uiso 1 1 calc R . . . .
C150 C 1.0491(2) 0.48441(16) 0.73340(15) 0.0525(8) Uani 1 1 d . . . . .
H150 H 1.043026 0.526538 0.753687 0.063 Uiso 1 1 calc R . . . .
C151 C 1.0720(2) 0.44591(18) 0.76126(14) 0.0559(9) Uani 1 1 d . . . . .
H151 H 1.081771 0.461387 0.800675 0.067 Uiso 1 1 calc R . . . .
C152 C 1.0809(2) 0.38439(17) 0.73192(13) 0.0469(7) Uani 1 1 d . . . . .
H152 H 1.096766 0.357613 0.751138 0.056 Uiso 1 1 calc R . . . .
C153 C 1.06655(19) 0.36220(15) 0.67469(13) 0.0417(6) Uani 1 1 d . . . . .
H153 H 1.072338 0.320001 0.654371 0.050 Uiso 1 1 calc R . . . .
C154 C 1.0439(2) 0.40124(16) 0.64703(12) 0.0439(7) Uani 1 1 d . . . . .
H154 H 1.034416 0.385984 0.607654 0.053 Uiso 1 1 calc R . . . .
C155 C 0.9177(3) 0.4987(2) 1.00823(18) 0.0657(10) Uani 1 1 d . . . . .
H155 H 0.860526 0.497456 1.014004 0.079 Uiso 1 1 calc R . . . .
C156 C 0.9317(3) 0.5121(2) 0.96473(18) 0.0665(10) Uani 1 1 d . . . . .
H156 H 0.884823 0.520649 0.940456 0.080 Uiso 1 1 calc R . . . .
C157 C 1.0147(3) 0.5131(2) 0.95643(17) 0.0667(11) Uani 1 1 d . . . . .
H157 H 1.024988 0.521962 0.926042 0.080 Uiso 1 1 calc R . . . .
C158 C 0.5511(2) 0.00166(15) 0.46516(14) 0.0479(7) Uani 1 1 d . . . . .
H158 H 0.586366 0.002801 0.441107 0.058 Uiso 1 1 calc R . . . .
C159 C 0.5907(2) 0.00422(17) 0.51772(15) 0.0514(8) Uani 1 1 d . . . . .
H159 H 0.653263 0.007126 0.529904 0.062 Uiso 1 1 calc R . . . .
C160 C 0.5400(2) 0.00259(15) 0.55291(14) 0.0477(7) Uani 1 1 d . . . . .
H160 H 0.567397 0.004369 0.589274 0.057 Uiso 1 1 calc R . . . .

loop_
_atom_site_aniso_label
_atom_site_aniso_U_11
_atom_site_aniso_U_22
_atom_site_aniso_U_33
_atom_site_aniso_U_23
_atom_site_aniso_U_13
_atom_site_aniso_U_12
Si1 0.0269(3) 0.0245(3) 0.0243(3) 0.0146(2) 0.0101(2) 0.0074(2)
Si2 0.0211(3) 0.0339(3) 0.0258(3) 0.0153(3) 0.0118(2) 0.0089(2)
Si3 0.0236(3) 0.0377(3) 0.0206(3) 0.0148(3) 0.0060(2) 0.0086(3)
Si4 0.0269(3) 0.0280(3) 0.0300(3) 0.0187(3) 0.0046(2) 0.0059(2)
Si5 0.0286(3) 0.0393(4) 0.0264(3) 0.0182(3) 0.0095(3) 0.0050(3)
Si6 0.0464(4) 0.0233(3) 0.0242(3) 0.0156(2) 0.0095(3) 0.0076(3)
Si7 0.0242(3) 0.0345(3) 0.0249(3) 0.0180(3) 0.0054(2) 0.0094(2)
Si8 0.0337(3) 0.0389(4) 0.0255(3) 0.0188(3) 0.0120(3) 0.0207(3)
Si9 0.0228(3) 0.0261(3) 0.0213(3) 0.0122(2) 0.0073(2) 0.0049(2)
Si10 0.0225(3) 0.0214(3) 0.0260(3) 0.0132(2) 0.0068(2) 0.0068(2)
Si11 0.0190(3) 0.0261(3) 0.0203(3) 0.0094(2) 0.0034(2) 0.0034(2)
Si12 0.0227(3) 0.0249(3) 0.0211(3) 0.0134(2) 0.0050(2) 0.0073(2)
Si13 0.0234(3) 0.0259(3) 0.0281(3) 0.0165(2) 0.0076(2) 0.0048(2)
Si14 0.0301(3) 0.0306(3) 0.0357(3) 0.0220(3) 0.0187(3) 0.0144(3)
Si15 0.0388(4) 0.0400(4) 0.0185(3) 0.0112(3) 0.0019(3) -0.0059(3)
Si16 0.0217(3) 0.0286(3) 0.0331(3) 0.0185(3) 0.0049(2) 0.0038(2)
Al1 0.0165(3) 0.0226(3) 0.0200(3) 0.0114(2) 0.0072(2) 0.0065(2)
Al2 0.0254(3) 0.0227(3) 0.0201(3) 0.0139(2) 0.0074(2) 0.0094(2)
Al3 0.0169(3) 0.0187(3) 0.0190(3) 0.0094(2) 0.0040(2) 0.0040(2)
Al4 0.0212(3) 0.0212(3) 0.0166(3) 0.0103(2) 0.0050(2) 0.0055(2)
N1 0.0186(8) 0.0200(8) 0.0224(8) 0.0121(7) 0.0076(6) 0.0063(6)
N2 0.0176(7) 0.0189(8) 0.0229(8) 0.0121(7) 0.0067(6) 0.0053(6)
N3 0.0244(8) 0.0244(9) 0.0213(8) 0.0143(7) 0.0092(7) 0.0109(7)
N4 0.0225(8) 0.0249(9) 0.0189(8) 0.0125(7) 0.0075(6) 0.0091(7)
C1 0.0200(9) 0.0225(9) 0.0235(9) 0.0110(8) 0.0084(7) 0.0067(7)
C2 0.0201(9) 0.0195(9) 0.0222(9) 0.0103(8) 0.0080(7) 0.0050(7)
C3 0.0195(9) 0.0194(9) 0.0215(9) 0.0089(7) 0.0071(7) 0.0070(7)
C4 0.0200(9) 0.0217(9) 0.0240(9) 0.0116(8) 0.0078(7) 0.0061(7)
C5 0.0257(10) 0.0219(10) 0.0223(10) 0.0079(8) 0.0085(8) 0.0056(8)
C6 0.0304(11) 0.0278(11) 0.0212(10) 0.0114(8) 0.0069(8) 0.0070(9)
C7 0.0289(11) 0.0273(11) 0.0243(10) 0.0156(9) 0.0080(8) 0.0085(8)
C8 0.0236(9) 0.0213(9) 0.0245(10) 0.0136(8) 0.0101(8) 0.0073(8)
C9 0.0202(9) 0.0208(9) 0.0206(9) 0.0105(7) 0.0081(7) 0.0064(7)
C10 0.0224(9) 0.0180(9) 0.0211(9) 0.0097(7) 0.0066(7) 0.0073(7)
C11 0.0225(9) 0.0211(9) 0.0210(9) 0.0112(8) 0.0074(7) 0.0060(7)
C12 0.0262(10) 0.0211(10) 0.0220(9) 0.0084(8) 0.0070(8) 0.0046(8)
C13 0.0216(10) 0.0264(11) 0.0250(10) 0.0086(8) 0.0052(8) 0.0012(8)
C14 0.0193(9) 0.0277(10) 0.0270(10) 0.0140(9) 0.0084(8) 0.0073(8)
C15 0.0203(9) 0.0215(9) 0.0255(10) 0.0112(8) 0.0065(8) 0.0054(7)
C16 0.0194(9) 0.0244(10) 0.0227(9) 0.0108(8) 0.0064(7) 0.0065(8)
C17 0.0195(9) 0.0218(9) 0.0205(9) 0.0108(8) 0.0076(7) 0.0051(7)
C18 0.0550(16) 0.0367(13) 0.0295(12) 0.0217(11) 0.0159(11) 0.0140(12)
C19 0.0303(12) 0.0406(13) 0.0340(12) 0.0244(11) 0.0099(10) 0.0148(10)
C20 0.0393(14) 0.0271(12) 0.0426(14) 0.0163(11) 0.0150(11) 0.0033(10)
C21 0.0352(13) 0.0490(15) 0.0392(13) 0.0249(12) 0.0239(11) 0.0162(11)
C22 0.0231(11) 0.0569(17) 0.0340(13) 0.0174(12) 0.0084(10) 0.0012(11)
C23 0.0394(13) 0.0419(14) 0.0408(14) 0.0245(12) 0.0240(11) 0.0241(11)
C24 0.0202(9) 0.0277(10) 0.0218(9) 0.0149(8) 0.0076(7) 0.0074(8)
C25 0.0346(13) 0.068(2) 0.0275(12) 0.0208(13) 0.0153(10) 0.0189(13)
C26 0.0336(13) 0.0373(13) 0.0288(12) 0.0107(10) 0.0015(10) 0.0042(10)
C27 0.0343(13) 0.0525(16) 0.0294(12) 0.0254(12) 0.0047(10) 0.0108(11)
C28 0.0316(13) 0.0503(16) 0.0492(16) 0.0338(14) 0.0084(11) 0.0014(11)
C29 0.0401(14) 0.0344(13) 0.0437(14) 0.0239(12) 0.0098(11) 0.0150(11)
C30 0.0450(15) 0.0253(12) 0.0371(13) 0.0161(10) 0.0014(11) 0.0075(10)
C31 0.0278(10) 0.0262(10) 0.0216(9) 0.0142(8) 0.0097(8) 0.0101(8)
C32 0.0262(10) 0.0237(10) 0.0226(9) 0.0132(8) 0.0067(8) 0.0079(8)
C33 0.0324(11) 0.0250(10) 0.0208(9) 0.0138(8) 0.0071(8) 0.0055(8)
C34 0.0373(15) 0.058(2) 0.0443(16) 0.0159(15) 0.0074(13) -0.0069(14)
C35 0.0301(12) 0.0632(19) 0.0391(14) 0.0317(14) 0.0134(11) 0.0207(12)
C36 0.0388(14) 0.0505(16) 0.0346(13) 0.0222(12) 0.0172(11) 0.0119(12)
C37 0.0461(14) 0.0328(12) 0.0250(11) 0.0170(10) 0.0092(10) 0.0059(11)
C38 0.074(2) 0.0349(14) 0.0439(16) 0.0245(13) 0.0168(15) 0.0267(14)
C39 0.066(2) 0.0319(13) 0.0375(14) 0.0211(12) 0.0142(13) -0.0001(13)
C40 0.0272(10) 0.0307(11) 0.0217(9) 0.0162(8) 0.0082(8) 0.0140(9)
C41 0.0276(11) 0.0368(13) 0.0346(12) 0.0226(11) 0.0057(9) 0.0066(10)
C42 0.0349(13) 0.0408(14) 0.0259(11) 0.0155(10) 0.0069(9) 0.0056(10)
C43 0.0252(11) 0.0538(17) 0.0411(14) 0.0281(13) 0.0063(10) 0.0124(11)
C44 0.0419(14) 0.0473(15) 0.0401(14) 0.0254(12) 0.0171(11) 0.0278(12)
C45 0.0442(15) 0.0462(16) 0.0318(13) 0.0098(12) 0.0114(11) 0.0230(13)
C46 0.0601(18) 0.0564(18) 0.0411(15) 0.0342(14) 0.0311(14) 0.0339(15)
C47 0.0199(9) 0.0210(9) 0.0213(9) 0.0109(8) 0.0083(7) 0.0058(7)
C48 0.0201(9) 0.0207(9) 0.0214(9) 0.0119(8) 0.0080(7) 0.0075(7)
C49 0.0199(9) 0.0169(9) 0.0212(9) 0.0092(7) 0.0066(7) 0.0056(7)
C50 0.0181(9) 0.0210(9) 0.0232(9) 0.0116(8) 0.0071(7) 0.0058(7)
C51 0.0234(10) 0.0238(10) 0.0285(10) 0.0141(8) 0.0075(8) 0.0101(8)
C52 0.0276(11) 0.0300(11) 0.0290(11) 0.0186(9) 0.0057(9) 0.0117(9)
C53 0.0261(10) 0.0303(11) 0.0225(10) 0.0131(9) 0.0050(8) 0.0093(9)
C54 0.0212(9) 0.0218(9) 0.0223(9) 0.0109(8) 0.0065(7) 0.0056(7)
C55 0.0201(9) 0.0203(9) 0.0223(9) 0.0122(8) 0.0072(7) 0.0060(7)
C56 0.0208(9) 0.0194(9) 0.0191(9) 0.0096(7) 0.0069(7) 0.0079(7)
C57 0.0222(9) 0.0204(9) 0.0200(9) 0.0112(7) 0.0077(7) 0.0080(7)
C58 0.0243(10) 0.0216(9) 0.0227(9) 0.0121(8) 0.0090(8) 0.0095(8)
C59 0.0217(10) 0.0269(10) 0.0286(10) 0.0144(9) 0.0089(8) 0.0105(8)
C60 0.0190(9) 0.0236(10) 0.0263(10) 0.0119(8) 0.0058(8) 0.0050(8)
C61 0.0188(9) 0.0228(9) 0.0217(9) 0.0103(8) 0.0063(7) 0.0069(7)
C62 0.0198(9) 0.0234(10) 0.0236(9) 0.0113(8) 0.0070(7) 0.0061(7)
C63 0.0199(9) 0.0204(9) 0.0209(9) 0.0109(7) 0.0044(7) 0.0048(7)
C64 0.0306(12) 0.0395(13) 0.0328(12) 0.0182(10) 0.0150(10) 0.0129(10)
C65 0.0317(12) 0.0328(12) 0.0234(10) 0.0101(9) 0.0093(9) 0.0018(9)
C66 0.0344(12) 0.0363(13) 0.0274(11) 0.0191(10) 0.0068(9) 0.0039(10)
C67 0.0278(11) 0.0284(11) 0.0365(13) 0.0148(10) 0.0011(9) 0.0083(9)
C68 0.0356(12) 0.0229(11) 0.0382(13) 0.0153(10) 0.0108(10) 0.0061(9)
C69 0.0389(13) 0.0283(11) 0.0375(13) 0.0175(10) 0.0181(11) 0.0155(10)
C70 0.0184(9) 0.0217(9) 0.0207(9) 0.0110(8) 0.0043(7) 0.0054(7)
C71 0.0325(12) 0.0260(11) 0.0292(11) 0.0075(9) 0.0028(9) 0.0012(9)
C72 0.0257(11) 0.0441(14) 0.0254(11) 0.0154(10) 0.0017(9) 0.0016(10)
C73 0.0214(10) 0.0375(13) 0.0290(11) 0.0126(10) 0.0081(9) 0.0064(9)
C74 0.0292(11) 0.0344(12) 0.0256(10) 0.0169(9) 0.0084(9) 0.0115(9)
C75 0.0327(12) 0.0351(12) 0.0305(11) 0.0186(10) 0.0099(9) 0.0170(10)
C76 0.0315(11) 0.0274(11) 0.0279(11) 0.0160(9) 0.0044(9) 0.0024(9)
C77 0.0228(9) 0.0216(9) 0.0222(9) 0.0108(8) 0.0042(8) 0.0053(8)
C78 0.0242(10) 0.0248(10) 0.0235(10) 0.0129(8) 0.0071(8) 0.0064(8)
C79 0.0239(10) 0.0247(10) 0.0216(9) 0.0133(8) 0.0089(8) 0.0073(8)
C80 0.0315(12) 0.0312(12) 0.0383(13) 0.0230(10) 0.0090(10) 0.0072(9)
C81 0.0296(12) 0.0308(12) 0.0312(12) 0.0131(10) 0.0037(9) 0.0010(9)
C82 0.0312(12) 0.0411(14) 0.0481(15) 0.0267(12) 0.0176(11) 0.0095(11)
C83 0.0378(14) 0.0597(18) 0.0424(15) 0.0350(14) 0.0151(12) 0.0252(13)
C84 0.0521(17) 0.0361(14) 0.085(2) 0.0368(16) 0.0458(17) 0.0245(13)
C85 0.0447(15) 0.0412(14) 0.0441(15) 0.0252(12) 0.0277(12) 0.0216(12)
C86 0.0260(10) 0.0232(10) 0.0201(9) 0.0113(8) 0.0041(8) 0.0026(8)
C87 0.070(2) 0.058(2) 0.0321(15) -0.0013(14) 0.0225(15) 0.0053(17)
C88 0.060(2) 0.073(2) 0.0256(13) 0.0150(14) -0.0086(13) -0.0236(18)
C89 0.0418(15) 0.069(2) 0.0390(15) 0.0392(15) -0.0007(12) -0.0061(14)
C90 0.0262(12) 0.0397(14) 0.0613(18) 0.0318(14) 0.0066(12) 0.0085(10)
C91 0.0296(12) 0.0546(17) 0.0401(14) 0.0253(13) 0.0157(11) 0.0111(11)
C92 0.0331(13) 0.0356(14) 0.0628(19) 0.0249(14) 0.0130(13) 0.0004(11)
C93 0.0191(9) 0.0259(10) 0.0219(9) 0.0126(8) 0.0078(7) 0.0071(8)
C94 0.0217(9) 0.0227(9) 0.0191(9) 0.0104(8) 0.0047(7) 0.0069(7)
C95 0.0196(9) 0.0211(9) 0.0218(9) 0.0113(8) 0.0073(7) 0.0058(7)
C96 0.0188(9) 0.0212(9) 0.0204(9) 0.0111(7) 0.0060(7) 0.0054(7)
C97 0.0259(10) 0.0243(10) 0.0238(10) 0.0148(8) 0.0087(8) 0.0065(8)
C98 0.0250(10) 0.0262(10) 0.0208(9) 0.0134(8) 0.0060(8) 0.0063(8)
C99 0.0231(9) 0.0253(10) 0.0217(9) 0.0145(8) 0.0084(8) 0.0089(8)
C100 0.0220(9) 0.0262(10) 0.0206(9) 0.0133(8) 0.0067(7) 0.0080(8)
C101 0.0380(14) 0.0519(17) 0.0299(12) 0.0163(12) 0.0110(11) 0.0069(12)
C102 0.0433(15) 0.0437(15) 0.0424(15) 0.0253(13) 0.0161(12) 0.0166(12)
C103 0.0373(14) 0.0371(14) 0.0437(15) 0.0171(12) 0.0155(12) 0.0081(11)
C104 0.0492(16) 0.0547(18) 0.0358(14) 0.0208(13) 0.0174(12) 0.0287(14)
C105 0.088(2) 0.0347(14) 0.0359(14) 0.0203(12) 0.0342(15) 0.0254(15)
C106 0.064(2) 0.0377(15) 0.0345(14) 0.0076(12) 0.0276(14) -0.0027(13)
C107 0.0413(15) 0.0563(18) 0.0459(16) 0.0305(14) 0.0171(13) 0.0204(13)
C108 0.0541(18) 0.0439(17) 0.063(2) 0.0243(15) 0.0324(16) 0.0129(14)
C109 0.0410(17) 0.069(2) 0.0492(18) 0.0065(17) 0.0198(15) -0.0046(16)
C110 0.0405(17) 0.135(4) 0.0418(17) 0.045(2) 0.0097(14) 0.025(2)
C111 0.0539(19) 0.098(3) 0.069(2) 0.067(2) 0.0318(17) 0.0290(19)
C112 0.0380(14) 0.0571(18) 0.0519(17) 0.0311(15) 0.0223(13) 0.0112(13)
C113 0.0451(16) 0.0494(17) 0.0477(17) 0.0244(14) 0.0071(13) 0.0195(14)
C114 0.0543(18) 0.0557(19) 0.0545(19) 0.0298(16) 0.0214(15) 0.0290(16)
C115 0.0525(18) 0.0521(18) 0.0425(16) 0.0269(14) 0.0127(13) 0.0133(14)
C116 0.0355(14) 0.0504(17) 0.0579(18) 0.0355(15) 0.0098(13) 0.0060(12)
C117 0.0391(15) 0.0415(15) 0.0565(18) 0.0262(14) 0.0168(13) 0.0091(12)
C118 0.0454(16) 0.0371(14) 0.0439(15) 0.0175(12) 0.0141(12) 0.0062(12)
C119 0.0569(18) 0.0354(14) 0.0395(15) 0.0183(12) 0.0082(13) 0.0076(13)
C120 0.089(3) 0.0435(17) 0.0363(15) 0.0197(13) 0.0197(16) -0.0033(17)
C121 0.093(3) 0.095(3) 0.093(3) 0.061(3) 0.057(3) 0.006(3)
C122 0.047(2) 0.197(7) 0.151(5) 0.130(5) 0.034(3) 0.009(3)
C123 0.0425(19) 0.150(5) 0.091(3) 0.096(3) 0.0120(19) 0.003(2)
C124 0.0440(15) 0.0530(17) 0.0416(15) 0.0295(14) 0.0140(12) 0.0036(13)
C125 0.0337(14) 0.0452(16) 0.0553(18) 0.0270(14) 0.0077(12) 0.0040(12)
C126 0.0398(15) 0.0444(16) 0.0572(19) 0.0181(14) 0.0192(14) 0.0078(13)
C127 0.0503(18) 0.070(2) 0.0445(17) 0.0279(16) 0.0165(14) 0.0124(16)
C128 0.0409(16) 0.062(2) 0.070(2) 0.0428(18) 0.0212(15) 0.0166(15)
C129 0.0343(14) 0.0403(15) 0.062(2) 0.0176(14) 0.0123(13) 0.0066(12)
C130 0.0388(15) 0.0509(18) 0.0452(16) 0.0198(14) 0.0043(12) -0.0012(13)
C131 0.080(2) 0.058(2) 0.0462(18) 0.0323(16) 0.0227(17) 0.0334(19)
C132 0.064(2) 0.0449(17) 0.0497(18) 0.0243(14) 0.0230(15) 0.0187(15)
C133 0.0537(18) 0.0456(16) 0.0387(15) 0.0169(13) 0.0181(13) 0.0150(14)
C134 0.060(2) 0.0541(19) 0.0472(17) 0.0236(15) 0.0293(15) 0.0106(15)
C135 0.0525(19) 0.0463(18) 0.059(2) 0.0096(16) 0.0215(16) 0.0054(15)
C136 0.0545(19) 0.071(2) 0.0385(16) 0.0152(16) 0.0092(14) 0.0278(18)
C137 0.063(2) 0.0493(19) 0.070(2) 0.0203(18) 0.0306(19) 0.0200(17)
C138 0.099(3) 0.0415(19) 0.114(4) 0.027(2) 0.082(3) 0.021(2)
C139 0.060(2) 0.0394(19) 0.140(5) -0.004(2) 0.053(3) 0.0005(17)
C140 0.062(2) 0.074(3) 0.073(3) 0.005(2) 0.017(2) 0.035(2)
C141 0.061(2) 0.060(2) 0.080(3) 0.039(2) 0.036(2) 0.0351(18)
C142 0.0435(17) 0.0474(18) 0.092(3) 0.0319(19) 0.0339(19) 0.0151(14)
C143 0.056(2) 0.072(3) 0.049(2) -0.0016(18) 0.0022(16) 0.0240(19)
C144 0.063(2) 0.056(2) 0.066(2) 0.0062(18) 0.0108(19) 0.0296(19)
C145 0.080(3) 0.0352(17) 0.080(3) 0.0064(18) 0.024(2) 0.0116(17)
C146 0.077(3) 0.062(2) 0.059(2) 0.0221(19) 0.006(2) -0.013(2)
C147 0.072(2) 0.074(3) 0.0470(19) 0.0246(18) 0.0205(18) -0.008(2)
C148 0.065(2) 0.0525(19) 0.0353(15) 0.0093(14) 0.0109(14) 0.0084(16)
C149 0.0321(14) 0.0440(16) 0.0590(19) 0.0231(15) 0.0051(13) 0.0006(12)
C150 0.0456(17) 0.0414(16) 0.061(2) 0.0068(15) 0.0253(15) -0.0001(13)
C151 0.058(2) 0.058(2) 0.0362(15) 0.0068(14) 0.0177(14) -0.0173(16)
C152 0.0398(15) 0.0542(18) 0.0450(16) 0.0242(14) 0.0082(13) -0.0030(13)
C153 0.0329(13) 0.0412(15) 0.0462(16) 0.0124(13) 0.0133(12) 0.0030(11)
C154 0.0374(14) 0.0513(17) 0.0345(14) 0.0148(13) 0.0048(11) -0.0025(12)
C155 0.0430(18) 0.080(3) 0.072(3) 0.031(2) 0.0162(18) 0.0034(18)
C156 0.048(2) 0.075(3) 0.070(2) 0.036(2) 0.0016(18) -0.0001(18)
C157 0.059(2) 0.076(3) 0.058(2) 0.031(2) 0.0089(18) -0.0093(19)
C158 0.0514(18) 0.0373(15) 0.0534(18) 0.0130(13) 0.0245(15) 0.0007(13)
C159 0.0346(15) 0.0510(18) 0.062(2) 0.0180(16) 0.0095(14) 0.0097(13)
C160 0.0560(19) 0.0379(15) 0.0424(16) 0.0158(13) 0.0054(14) 0.0048(13)

loop_
_atom_type_symbol
_atom_type_description
_atom_type_scat_dispersion_real
_atom_type_scat_dispersion_imag
_atom_type_scat_source
C C 0.0033 0.0016 'International Tables Vol C Tables 4.2.6.8 and 6.1.1.4'
H H 0.0000 0.0000 'International Tables Vol C Tables 4.2.6.8 and 6.1.1.4'
Al Al 0.0645 0.0514 'International Tables Vol C Tables 4.2.6.8 and 6.1.1.4'
N N 0.0061 0.0033 'International Tables Vol C Tables 4.2.6.8 and 6.1.1.4'
Si Si 0.0817 0.0704 'International Tables Vol C Tables 4.2.6.8 and 6.1.1.4'

loop_
_exptl_crystal_face_index_h
_exptl_crystal_face_index_k
_exptl_crystal_face_index_l
_exptl_crystal_face_perp_dist
0 1 0 0.1842
0 -1 0 0.1842
0 0 -1 0.2295
0 0 1 0.2295
-1 0 0 0.0843
1 0 0 0.0843

loop_
_geom_angle_atom_site_label_1
_geom_angle_atom_site_label_2
_geom_angle_atom_site_label_3
_geom_angle
_geom_angle_site_symmetry_1
_geom_angle_site_symmetry_3
_geom_angle_publ_flag
C17 Si1 C18 113.32(11) . . ?
C19 Si1 C17 113.99(10) . . ?
C19 Si1 C18 103.46(12) . . ?
C20 Si1 C17 110.83(11) . . ?
C20 Si1 C18 107.14(13) . . ?
C20 Si1 C19 107.56(13) . . ?
C17 Si2 C21 115.49(11) . . ?
C22 Si2 C17 111.09(11) . . ?
C22 Si2 C21 105.94(13) . . ?
C22 Si2 C23 109.66(14) . . ?
C23 Si2 C17 109.28(11) . . ?
C23 Si2 C21 105.10(12) . . ?
C24 Si3 C25 112.66(11) . . ?
C24 Si3 C27 112.29(12) . . ?
C26 Si3 C24 112.24(11) . . ?
C26 Si3 C25 106.85(14) . . ?
C26 Si3 C27 104.09(13) . . ?
C27 Si3 C25 108.20(13) . . ?
C24 Si4 C30 112.77(11) . . ?
C28 Si4 C24 113.20(13) . . ?
C28 Si4 C29 107.63(13) . . ?
C28 Si4 C30 105.34(14) . . ?
C29 Si4 C24 110.97(12) . . ?
C29 Si4 C30 106.50(13) . . ?
C33 Si5 C34 110.91(14) . . ?
C35 Si5 C33 115.02(11) . . ?
C35 Si5 C34 103.83(15) . . ?
C36 Si5 C33 112.25(12) . . ?
C36 Si5 C34 108.90(14) . . ?
C36 Si5 C35 105.39(14) . . ?
C33 Si6 C39 114.80(13) . . ?
C37 Si6 C33 110.84(11) . . ?
C37 Si6 C39 107.32(13) . . ?
C38 Si6 C33 110.85(12) . . ?
C38 Si6 C37 107.46(14) . . ?
C38 Si6 C39 105.16(15) . . ?
C41 Si7 C40 113.87(11) . . ?
C42 Si7 C40 111.05(11) . . ?
C42 Si7 C41 107.51(13) . . ?
C42 Si7 C43 104.84(12) . . ?
C43 Si7 C40 112.98(12) . . ?
C43 Si7 C41 106.01(12) . . ?
C40 Si8 C44 111.70(11) . . ?
C40 Si8 C45 112.89(12) . . ?
C40 Si8 C46 111.98(12) . . ?
C44 Si8 C45 104.97(14) . . ?
C44 Si8 C46 108.39(13) . . ?
C46 Si8 C45 106.51(15) . . ?
C63 Si9 C66 113.81(11) . . ?
C64 Si9 C63 111.21(10) . . ?
C64 Si9 C65 108.78(12) . . ?
C64 Si9 C66 103.83(12) . . ?
C65 Si9 C63 112.22(10) . . ?
C65 Si9 C66 106.50(11) . . ?
C63 Si10 C67 111.82(11) . . ?
C63 Si10 C68 111.75(11) . . ?
C63 Si10 C69 113.54(10) . . ?
C67 Si10 C68 108.66(12) . . ?
C67 Si10 C69 106.54(12) . . ?
C68 Si10 C69 104.08(12) . . ?
C71 Si11 C70 111.54(11) . . ?
C71 Si11 C72 104.34(12) . . ?
C71 Si11 C73 109.47(12) . . ?
C72 Si11 C70 116.10(11) . . ?
C73 Si11 C70 109.47(10) . . ?
C73 Si11 C72 105.57(12) . . ?
C74 Si12 C70 112.04(10) . . ?
C74 Si12 C76 101.80(11) . . ?
C75 Si12 C70 112.10(11) . . ?
C75 Si12 C74 110.24(11) . . ?
C75 Si12 C76 105.73(12) . . ?
C76 Si12 C70 114.31(10) . . ?
C79 Si13 C81 113.49(11) . . ?
C79 Si13 C82 113.01(11) . . ?
C80 Si13 C79 111.50(11) . . ?
C80 Si13 C81 107.18(12) . . ?
C80 Si13 C82 103.95(12) . . ?
C81 Si13 C82 107.08(13) . . ?
C79 Si14 C84 113.63(12) . . ?
C83 Si14 C79 112.58(12) . . ?
C83 Si14 C84 106.13(15) . . ?
C83 Si14 C85 107.11(13) . . ?
C85 Si14 C79 111.24(11) . . ?
C85 Si14 C84 105.65(14) . . ?
C86 Si15 C87 110.54(14) . . ?
C86 Si15 C88 114.34(13) . . ?
C86 Si15 C89 111.78(13) . . ?
C88 Si15 C87 104.56(18) . . ?
C88 Si15 C89 106.21(16) . . ?
C89 Si15 C87 109.03(17) . . ?
C86 Si16 C91 114.23(11) . . ?
C86 Si16 C92 111.94(12) . . ?
C90 Si16 C86 111.52(12) . . ?
C90 Si16 C91 106.27(14) . . ?
C90 Si16 C92 109.16(13) . . ?
C92 Si16 C91 103.23(14) . . ?
C16 Al1 N1 101.17(8) . . ?
C16 Al1 C17 110.91(9) . . ?
C16 Al1 C24 115.88(9) . . ?
C17 Al1 N1 102.05(8) . . ?
C24 Al1 N1 103.28(8) . . ?
C24 Al1 C17 120.13(9) . . ?
C32 Al2 N3 101.66(8) . . ?
C32 Al2 C33 110.62(10) . . ?
C32 Al2 C40 114.00(10) . . ?
C33 Al2 N3 102.59(8) . . ?
C40 Al2 N3 103.67(8) . . ?
C40 Al2 C33 121.26(10) . . ?
C62 Al3 N2 98.85(8) . . ?
C62 Al3 C63 115.10(9) . . ?
C62 Al3 C70 113.30(9) . . ?
C63 Al3 N2 103.76(8) . . ?
C63 Al3 C70 118.34(9) . . ?
C70 Al3 N2 104.12(8) . . ?
C78 Al4 N4 100.13(8) . . ?
C78 Al4 C79 112.29(9) . . ?
C78 Al4 C86 114.82(10) . . ?
C79 Al4 N4 102.47(8) . . ?
C79 Al4 C86 119.80(9) . . ?
C86 Al4 N4 103.87(8) . . ?
C93 N1 Al1 121.74(14) . . ?
C93 N1 C96 116.28(18) . . ?
C96 N1 Al1 121.96(14) . . ?
C94 N2 Al3 122.05(14) . . ?
C94 N2 C95 116.42(17) . . ?
C95 N2 Al3 121.43(14) . . ?
C97 N3 Al2 122.29(14) . . ?
C97 N3 C100 116.74(18) . . ?
C100 N3 Al2 120.87(14) . . ?
C98 N4 Al4 123.98(14) . . ?
C98 N4 C99 117.11(18) . . ?
C99 N4 Al4 118.91(14) . . ?
C2 C1 C14 117.84(19) . . ?
C2 C1 C15 118.98(19) . . ?
C14 C1 C15 123.14(19) . . ?
C1 C2 C3 123.24(18) . . ?
C11 C2 C1 121.65(19) . . ?
C11 C2 C3 115.10(18) . . ?
C2 C3 H3 108.0 . . ?
C2 C3 C4 108.09(17) . . ?
C2 C3 C49 109.57(16) . . ?
C4 C3 H3 108.0 . . ?
C4 C3 C49 114.84(16) . . ?
C49 C3 H3 108.0 . . ?
C5 C4 C3 123.02(19) . . ?
C5 C4 C9 119.22(19) . . ?
C9 C4 C3 117.75(18) . . ?
C4 C5 H5 119.9 . . ?
C4 C5 C6 120.3(2) . . ?
C6 C5 H5 119.9 . . ?
C5 C6 H6 119.9 . . ?
C7 C6 C5 120.2(2) . . ?
C7 C6 H6 119.9 . . ?
C6 C7 H7 119.8 . . ?
C6 C7 C8 120.5(2) . . ?
C8 C7 H7 119.8 . . ?
C7 C8 C9 118.41(19) . . ?
C7 C8 C31 122.46(19) . . ?
C9 C8 C31 118.95(19) . . ?
C4 C9 C10 115.44(18) . . ?
C8 C9 C4 121.23(19) . . ?
C8 C9 C10 123.27(18) . . ?
C9 C10 H10 108.1 . . ?
C9 C10 C11 108.42(16) . . ?
C9 C10 C56 108.55(16) . . ?
C11 C10 H10 108.1 . . ?
C11 C10 C56 115.25(16) . . ?
C56 C10 H10 108.1 . . ?
C2 C11 C10 118.14(18) . . ?
C12 C11 C2 119.07(19) . . ?
C12 C11 C10 122.74(19) . . ?
C11 C12 H12 120.2 . . ?
C13 C12 C11 119.6(2) . . ?
C13 C12 H12 120.2 . . ?
C12 C13 H13 119.5 . . ?
C14 C13 C12 121.1(2) . . ?
C14 C13 H13 119.5 . . ?
C1 C14 H14 119.7 . . ?
C13 C14 C1 120.6(2) . . ?
C13 C14 H14 119.7 . . ?
C1 C15 H15 115.0 . . ?
C16 C15 C1 130.0(2) . . ?
C16 C15 H15 115.0 . . ?
Al1 C16 H16 116.3 . . ?
C15 C16 Al1 127.33(17) . . ?
C15 C16 H16 116.3 . . ?
Si1 C17 Si2 113.61(11) . . ?
Si1 C17 Al1 114.79(10) . . ?
Si1 C17 H17 105.6 . . ?
Si2 C17 Al1 110.81(10) . . ?
Si2 C17 H17 105.6 . . ?
Al1 C17 H17 105.6 . . ?
Si1 C18 H18A 109.5 . . ?
Si1 C18 H18B 109.5 . . ?
Si1 C18 H18C 109.5 . . ?
H18A C18 H18B 109.5 . . ?
H18A C18 H18C 109.5 . . ?
H18B C18 H18C 109.5 . . ?
Si1 C19 H19A 109.5 . . ?
Si1 C19 H19B 109.5 . . ?
Si1 C19 H19C 109.5 . . ?
H19A C19 H19B 109.5 . . ?
H19A C19 H19C 109.5 . . ?
H19B C19 H19C 109.5 . . ?
Si1 C20 H20A 109.5 . . ?
Si1 C20 H20B 109.5 . . ?
Si1 C20 H20C 109.5 . . ?
H20A C20 H20B 109.5 . . ?
H20A C20 H20C 109.5 . . ?
H20B C20 H20C 109.5 . . ?
Si2 C21 H21A 109.5 . . ?
Si2 C21 H21B 109.5 . . ?
Si2 C21 H21C 109.5 . . ?
H21A C21 H21B 109.5 . . ?
H21A C21 H21C 109.5 . . ?
H21B C21 H21C 109.5 . . ?
Si2 C22 H22A 109.5 . . ?
Si2 C22 H22B 109.5 . . ?
Si2 C22 H22C 109.5 . . ?
H22A C22 H22B 109.5 . . ?
H22A C22 H22C 109.5 . . ?
H22B C22 H22C 109.5 . . ?
Si2 C23 H23A 109.5 . . ?
Si2 C23 H23B 109.5 . . ?
Si2 C23 H23C 109.5 . . ?
H23A C23 H23B 109.5 . . ?
H23A C23 H23C 109.5 . . ?
H23B C23 H23C 109.5 . . ?
Si3 C24 Si4 113.70(11) . . ?
Si3 C24 Al1 115.45(11) . . ?
Si3 C24 H24 100.9 . . ?
Si4 C24 Al1 120.27(11) . . ?
Si4 C24 H24 100.9 . . ?
Al1 C24 H24 100.9 . . ?
Si3 C25 H25A 109.5 . . ?
Si3 C25 H25B 109.5 . . ?
Si3 C25 H25C 109.5 . . ?
H25A C25 H25B 109.5 . . ?
H25A C25 H25C 109.5 . . ?
H25B C25 H25C 109.5 . . ?
Si3 C26 H26A 109.5 . . ?
Si3 C26 H26B 109.5 . . ?
Si3 C26 H26C 109.5 . . ?
H26A C26 H26B 109.5 . . ?
H26A C26 H26C 109.5 . . ?
H26B C26 H26C 109.5 . . ?
Si3 C27 H27A 109.5 . . ?
Si3 C27 H27B 109.5 . . ?
Si3 C27 H27C 109.5 . . ?
H27A C27 H27B 109.5 . . ?
H27A C27 H27C 109.5 . . ?
H27B C27 H27C 109.5 . . ?
Si4 C28 H28A 109.5 . . ?
Si4 C28 H28B 109.5 . . ?
Si4 C28 H28C 109.5 . . ?
H28A C28 H28B 109.5 . . ?
H28A C28 H28C 109.5 . . ?
H28B C28 H28C 109.5 . . ?
Si4 C29 H29A 109.5 . . ?
Si4 C29 H29B 109.5 . . ?
Si4 C29 H29C 109.5 . . ?
H29A C29 H29B 109.5 . . ?
H29A C29 H29C 109.5 . . ?
H29B C29 H29C 109.5 . . ?
Si4 C30 H30A 109.5 . . ?
Si4 C30 H30B 109.5 . . ?
Si4 C30 H30C 109.5 . . ?
H30A C30 H30B 109.5 . . ?
H30A C30 H30C 109.5 . . ?
H30B C30 H30C 109.5 . . ?
C8 C31 H31 115.2 . . ?
C32 C31 C8 129.7(2) . . ?
C32 C31 H31 115.2 . . ?
Al2 C32 H32 116.1 . . ?
C31 C32 Al2 127.88(17) . . ?
C31 C32 H32 116.1 . . ?
Si5 C33 Al2 113.95(12) . . ?
Si5 C33 H33 106.6 . . ?
Si6 C33 Si5 113.20(12) . . ?
Si6 C33 Al2 109.30(11) . . ?
Si6 C33 H33 106.6 . . ?
Al2 C33 H33 106.6 . . ?
Si5 C34 H34A 109.5 . . ?
Si5 C34 H34B 109.5 . . ?
Si5 C34 H34C 109.5 . . ?
H34A C34 H34B 109.5 . . ?
H34A C34 H34C 109.5 . . ?
H34B C34 H34C 109.5 . . ?
Si5 C35 H35A 109.5 . . ?
Si5 C35 H35B 109.5 . . ?
Si5 C35 H35C 109.5 . . ?
H35A C35 H35B 109.5 . . ?
H35A C35 H35C 109.5 . . ?
H35B C35 H35C 109.5 . . ?
Si5 C36 H36A 109.5 . . ?
Si5 C36 H36B 109.5 . . ?
Si5 C36 H36C 109.5 . . ?
H36A C36 H36B 109.5 . . ?
H36A C36 H36C 109.5 . . ?
H36B C36 H36C 109.5 . . ?
Si6 C37 H37A 109.5 . . ?
Si6 C37 H37B 109.5 . . ?
Si6 C37 H37C 109.5 . . ?
H37A C37 H37B 109.5 . . ?
H37A C37 H37C 109.5 . . ?
H37B C37 H37C 109.5 . . ?
Si6 C38 H38A 109.5 . . ?
Si6 C38 H38B 109.5 . . ?
Si6 C38 H38C 109.5 . . ?
H38A C38 H38B 109.5 . . ?
H38A C38 H38C 109.5 . . ?
H38B C38 H38C 109.5 . . ?
Si6 C39 H39A 109.5 . . ?
Si6 C39 H39B 109.5 . . ?
Si6 C39 H39C 109.5 . . ?
H39A C39 H39B 109.5 . . ?
H39A C39 H39C 109.5 . . ?
H39B C39 H39C 109.5 . . ?
Si7 C40 Al2 114.94(11) . . ?
Si7 C40 H40 101.1 . . ?
Si8 C40 Si7 116.11(12) . . ?
Si8 C40 Al2 118.06(11) . . ?
Si8 C40 H40 101.1 . . ?
Al2 C40 H40 101.1 . . ?
Si7 C41 H41A 109.5 . . ?
Si7 C41 H41B 109.5 . . ?
Si7 C41 H41C 109.5 . . ?
H41A C41 H41B 109.5 . . ?
H41A C41 H41C 109.5 . . ?
H41B C41 H41C 109.5 . . ?
Si7 C42 H42A 109.5 . . ?
Si7 C42 H42B 109.5 . . ?
Si7 C42 H42C 109.5 . . ?
H42A C42 H42B 109.5 . . ?
H42A C42 H42C 109.5 . . ?
H42B C42 H42C 109.5 . . ?
Si7 C43 H43A 109.5 . . ?
Si7 C43 H43B 109.5 . . ?
Si7 C43 H43C 109.5 . . ?
H43A C43 H43B 109.5 . . ?
H43A C43 H43C 109.5 . . ?
H43B C43 H43C 109.5 . . ?
Si8 C44 H44A 109.5 . . ?
Si8 C44 H44B 109.5 . . ?
Si8 C44 H44C 109.5 . . ?
H44A C44 H44B 109.5 . . ?
H44A C44 H44C 109.5 . . ?
H44B C44 H44C 109.5 . . ?
Si8 C45 H45A 109.5 . . ?
Si8 C45 H45B 109.5 . . ?
Si8 C45 H45C 109.5 . . ?
H45A C45 H45B 109.5 . . ?
H45A C45 H45C 109.5 . . ?
H45B C45 H45C 109.5 . . ?
Si8 C46 H46A 109.5 . . ?
Si8 C46 H46B 109.5 . . ?
Si8 C46 H46C 109.5 . . ?
H46A C46 H46B 109.5 . . ?
H46A C46 H46C 109.5 . . ?
H46B C46 H46C 109.5 . . ?
C48 C47 C61 119.66(18) . . ?
C60 C47 C48 118.10(19) . . ?
C60 C47 C61 122.17(19) . . ?
C47 C48 C49 123.26(18) . . ?
C57 C48 C47 121.52(18) . . ?
C57 C48 C49 115.16(18) . . ?
C3 C49 H49 108.1 . . ?
C48 C49 C3 108.58(16) . . ?
C48 C49 H49 108.1 . . ?
C48 C49 C50 109.11(16) . . ?
C50 C49 C3 114.68(16) . . ?
C50 C49 H49 108.1 . . ?
C51 C50 C49 123.03(19) . . ?
C51 C50 C55 118.87(19) . . ?
C55 C50 C49 118.05(18) . . ?
C50 C51 H51 120.0 . . ?
C50 C51 C52 120.1(2) . . ?
C52 C51 H51 120.0 . . ?
C51 C52 H52 119.8 . . ?
C51 C52 C53 120.4(2) . . ?
C53 C52 H52 119.8 . . ?
C52 C53 H53 119.6 . . ?
C52 C53 C54 120.8(2) . . ?
C54 C53 H53 119.6 . . ?
C53 C54 C77 122.67(19) . . ?
C55 C54 C53 117.81(19) . . ?
C55 C54 C77 119.51(18) . . ?
C50 C55 C56 114.94(18) . . ?
C54 C55 C50 121.92(19) . . ?
C54 C55 C56 123.09(18) . . ?
C10 C56 H56 108.1 . . ?
C55 C56 C10 109.22(16) . . ?
C55 C56 H56 108.1 . . ?
C55 C56 C57 108.58(17) . . ?
C57 C56 C10 114.68(16) . . ?
C57 C56 H56 108.1 . . ?
C48 C57 C56 118.07(18) . . ?
C58 C57 C48 119.23(19) . . ?
C58 C57 C56 122.70(18) . . ?
C57 C58 H58 120.0 . . ?
C57 C58 C59 119.98(19) . . ?
C59 C58 H58 120.0 . . ?
C58 C59 H59 119.8 . . ?
C60 C59 C58 120.39(19) . . ?
C60 C59 H59 119.8 . . ?
C47 C60 H60 119.6 . . ?
C59 C60 C47 120.7(2) . . ?
C59 C60 H60 119.6 . . ?
C47 C61 H61 115.6 . . ?
C62 C61 C47 128.73(19) . . ?
C62 C61 H61 115.6 . . ?
Al3 C62 H62 116.1 . . ?
C61 C62 Al3 127.77(16) . . ?
C61 C62 H62 116.1 . . ?
Si9 C63 Al3 115.47(11) . . ?
Si9 C63 H63 101.9 . . ?
Si10 C63 Si9 115.59(11) . . ?
Si10 C63 Al3 116.54(11) . . ?
Si10 C63 H63 101.9 . . ?
Al3 C63 H63 101.9 . . ?
Si9 C64 H64A 109.5 . . ?
Si9 C64 H64B 109.5 . . ?
Si9 C64 H64C 109.5 . . ?
H64A C64 H64B 109.5 . . ?
H64A C64 H64C 109.5 . . ?
H64B C64 H64C 109.5 . . ?
Si9 C65 H65A 109.5 . . ?
Si9 C65 H65B 109.5 . . ?
Si9 C65 H65C 109.5 . . ?
H65A C65 H65B 109.5 . . ?
H65A C65 H65C 109.5 . . ?
H65B C65 H65C 109.5 . . ?
Si9 C66 H66A 109.5 . . ?
Si9 C66 H66B 109.5 . . ?
Si9 C66 H66C 109.5 . . ?
H66A C66 H66B 109.5 . . ?
H66A C66 H66C 109.5 . . ?
H66B C66 H66C 109.5 . . ?
Si10 C67 H67A 109.5 . . ?
Si10 C67 H67B 109.5 . . ?
Si10 C67 H67C 109.5 . . ?
H67A C67 H67B 109.5 . . ?
H67A C67 H67C 109.5 . . ?
H67B C67 H67C 109.5 . . ?
Si10 C68 H68A 109.5 . . ?
Si10 C68 H68B 109.5 . . ?
Si10 C68 H68C 109.5 . . ?
H68A C68 H68B 109.5 . . ?
H68A C68 H68C 109.5 . . ?
H68B C68 H68C 109.5 . . ?
Si10 C69 H69A 109.5 . . ?
Si10 C69 H69B 109.5 . . ?
Si10 C69 H69C 109.5 . . ?
H69A C69 H69B 109.5 . . ?
H69A C69 H69C 109.5 . . ?
H69B C69 H69C 109.5 . . ?
Si11 C70 Si12 112.21(10) . . ?
Si11 C70 Al3 108.93(10) . . ?
Si11 C70 H70 107.1 . . ?
Si12 C70 Al3 113.97(11) . . ?
Si12 C70 H70 107.1 . . ?
Al3 C70 H70 107.1 . . ?
Si11 C71 H71A 109.5 . . ?
Si11 C71 H71B 109.5 . . ?
Si11 C71 H71C 109.5 . . ?
H71A C71 H71B 109.5 . . ?
H71A C71 H71C 109.5 . . ?
H71B C71 H71C 109.5 . . ?
Si11 C72 H72A 109.5 . . ?
Si11 C72 H72B 109.5 . . ?
Si11 C72 H72C 109.5 . . ?
H72A C72 H72B 109.5 . . ?
H72A C72 H72C 109.5 . . ?
H72B C72 H72C 109.5 . . ?
Si11 C73 H73A 109.5 . . ?
Si11 C73 H73B 109.5 . . ?
Si11 C73 H73C 109.5 . . ?
H73A C73 H73B 109.5 . . ?
H73A C73 H73C 109.5 . . ?
H73B C73 H73C 109.5 . . ?
Si12 C74 H74A 109.5 . . ?
Si12 C74 H74B 109.5 . . ?
Si12 C74 H74C 109.5 . . ?
H74A C74 H74B 109.5 . . ?
H74A C74 H74C 109.5 . . ?
H74B C74 H74C 109.5 . . ?
Si12 C75 H75A 109.5 . . ?
Si12 C75 H75B 109.5 . . ?
Si12 C75 H75C 109.5 . . ?
H75A C75 H75B 109.5 . . ?
H75A C75 H75C 109.5 . . ?
H75B C75 H75C 109.5 . . ?
Si12 C76 H76A 109.5 . . ?
Si12 C76 H76B 109.5 . . ?
Si12 C76 H76C 109.5 . . ?
H76A C76 H76B 109.5 . . ?
H76A C76 H76C 109.5 . . ?
H76B C76 H76C 109.5 . . ?
C54 C77 H77 115.7 . . ?
C78 C77 C54 128.7(2) . . ?
C78 C77 H77 115.7 . . ?
Al4 C78 H78 115.8 . . ?
C77 C78 Al4 128.44(17) . . ?
C77 C78 H78 115.8 . . ?
Si13 C79 Al4 116.46(11) . . ?
Si13 C79 H79 101.0 . . ?
Si14 C79 Si13 114.57(11) . . ?
Si14 C79 Al4 118.36(11) . . ?
Si14 C79 H79 101.0 . . ?
Al4 C79 H79 101.0 . . ?
Si13 C80 H80A 109.5 . . ?
Si13 C80 H80B 109.5 . . ?
Si13 C80 H80C 109.5 . . ?
H80A C80 H80B 109.5 . . ?
H80A C80 H80C 109.5 . . ?
H80B C80 H80C 109.5 . . ?
Si13 C81 H81A 109.5 . . ?
Si13 C81 H81B 109.5 . . ?
Si13 C81 H81C 109.5 . . ?
H81A C81 H81B 109.5 . . ?
H81A C81 H81C 109.5 . . ?
H81B C81 H81C 109.5 . . ?
Si13 C82 H82A 109.5 . . ?
Si13 C82 H82B 109.5 . . ?
Si13 C82 H82C 109.5 . . ?
H82A C82 H82B 109.5 . . ?
H82A C82 H82C 109.5 . . ?
H82B C82 H82C 109.5 . . ?
Si14 C83 H83A 109.5 . . ?
Si14 C83 H83B 109.5 . . ?
Si14 C83 H83C 109.5 . . ?
H83A C83 H83B 109.5 . . ?
H83A C83 H83C 109.5 . . ?
H83B C83 H83C 109.5 . . ?
Si14 C84 H84A 109.5 . . ?
Si14 C84 H84B 109.5 . . ?
Si14 C84 H84C 109.5 . . ?
H84A C84 H84B 109.5 . . ?
H84A C84 H84C 109.5 . . ?
H84B C84 H84C 109.5 . . ?
Si14 C85 H85A 109.5 . . ?
Si14 C85 H85B 109.5 . . ?
Si14 C85 H85C 109.5 . . ?
H85A C85 H85B 109.5 . . ?
H85A C85 H85C 109.5 . . ?
H85B C85 H85C 109.5 . . ?
Si15 C86 Al4 110.66(11) . . ?
Si15 C86 H86 106.2 . . ?
Si16 C86 Si15 113.17(11) . . ?
Si16 C86 Al4 113.83(11) . . ?
Si16 C86 H86 106.2 . . ?
Al4 C86 H86 106.2 . . ?
Si15 C87 H87A 109.5 . . ?
Si15 C87 H87B 109.5 . . ?
Si15 C87 H87C 109.5 . . ?
H87A C87 H87B 109.5 . . ?
H87A C87 H87C 109.5 . . ?
H87B C87 H87C 109.5 . . ?
Si15 C88 H88A 109.5 . . ?
Si15 C88 H88B 109.5 . . ?
Si15 C88 H88C 109.5 . . ?
H88A C88 H88B 109.5 . . ?
H88A C88 H88C 109.5 . . ?
H88B C88 H88C 109.5 . . ?
Si15 C89 H89A 109.5 . . ?
Si15 C89 H89B 109.5 . . ?
Si15 C89 H89C 109.5 . . ?
H89A C89 H89B 109.5 . . ?
H89A C89 H89C 109.5 . . ?
H89B C89 H89C 109.5 . . ?
Si16 C90 H90A 109.5 . . ?
Si16 C90 H90B 109.5 . . ?
Si16 C90 H90C 109.5 . . ?
H90A C90 H90B 109.5 . . ?
H90A C90 H90C 109.5 . . ?
H90B C90 H90C 109.5 . . ?
Si16 C91 H91A 109.5 . . ?
Si16 C91 H91B 109.5 . . ?
Si16 C91 H91C 109.5 . . ?
H91A C91 H91B 109.5 . . ?
H91A C91 H91C 109.5 . . ?
H91B C91 H91C 109.5 . . ?
Si16 C92 H92A 109.5 . . ?
Si16 C92 H92B 109.5 . . ?
Si16 C92 H92C 109.5 . . ?
H92A C92 H92B 109.5 . . ?
H92A C92 H92C 109.5 . . ?
H92B C92 H92C 109.5 . . ?
N1 C93 H93 118.9 . . ?
N1 C93 C94 122.29(19) . . ?
C94 C93 H93 118.9 . . ?
N2 C94 C93 121.59(19) . . ?
N2 C94 H94 119.2 . . ?
C93 C94 H94 119.2 . . ?
N2 C95 H95 119.1 . . ?
N2 C95 C96 121.89(19) . . ?
C96 C95 H95 119.1 . . ?
N1 C96 C95 121.39(19) . . ?
N1 C96 H96 119.3 . . ?
C95 C96 H96 119.3 . . ?
N3 C97 H97 119.1 . . ?
N3 C97 C98 121.8(2) . . ?
C98 C97 H97 119.1 . . ?
N4 C98 C97 121.5(2) . . ?
N4 C98 H98 119.3 . . ?
C97 C98 H98 119.3 . . ?
N4 C99 H99 119.3 . . ?
N4 C99 C100 121.4(2) . . ?
C100 C99 H99 119.3 . . ?
N3 C100 C99 121.4(2) . . ?
N3 C100 H100 119.3 . . ?
C99 C100 H100 119.3 . . ?
C102 C101 H101 119.8 . . ?
C102 C101 C106 120.4(3) . . ?
C106 C101 H101 119.8 . . ?
C101 C102 H102 120.0 . . ?
C101 C102 C103 120.0(3) . . ?
C103 C102 H102 120.0 . . ?
C102 C103 H103 120.0 . . ?
C102 C103 C104 120.0(3) . . ?
C104 C103 H103 120.0 . . ?
C103 C104 H104 120.0 . . ?
C103 C104 C105 120.0(3) . . ?
C105 C104 H104 120.0 . . ?
C104 C105 H105 120.2 . . ?
C104 C105 C106 119.5(3) . . ?
C106 C105 H105 120.2 . . ?
C101 C106 C105 120.0(3) . . ?
C101 C106 H106 120.0 . . ?
C105 C106 H106 120.0 . . ?
C108 C107 H107 119.4 . . ?
C108 C107 C112 121.2(3) . . ?
C112 C107 H107 119.4 . . ?
C107 C108 H108 120.2 . . ?
C107 C108 C109 119.6(3) . . ?
C109 C108 H108 120.2 . . ?
C108 C109 H109 120.3 . . ?
C108 C109 C110 119.4(3) . . ?
C110 C109 H109 120.3 . . ?
C109 C110 H110 119.8 . . ?
C111 C110 C109 120.4(3) . . ?
C111 C110 H110 119.8 . . ?
C110 C111 H111 120.1 . . ?
C112 C111 C110 119.9(3) . . ?
C112 C111 H111 120.1 . . ?
C107 C112 H112 120.3 . . ?
C111 C112 C107 119.5(3) . . ?
C111 C112 H112 120.3 . . ?
C114 C113 H113 120.2 . . ?
C114 C113 C118 119.7(3) . . ?
C118 C113 H113 120.2 . . ?
C113 C114 H114 119.5 . . ?
C113 C114 C115 120.9(3) . . ?
C115 C114 H114 119.5 . . ?
C114 C115 H115 120.1 . . ?
C114 C115 C116 119.7(3) . . ?
C116 C115 H115 120.1 . . ?
C115 C116 H116 120.1 . . ?
C117 C116 C115 119.8(3) . . ?
C117 C116 H116 120.1 . . ?
C116 C117 H117 119.6 . . ?
C116 C117 C118 120.7(3) . . ?
C118 C117 H117 119.6 . . ?
C113 C118 H118 120.4 . . ?
C117 C118 C113 119.1(3) . . ?
C117 C118 H118 120.4 . . ?
C120 C119 H119 119.8 . . ?
C124 C119 H119 119.8 . . ?
C124 C119 C120 120.3(3) . . ?
C119 C120 H120 119.9 . . ?
C121 C120 C119 120.2(3) . . ?
C121 C120 H120 119.9 . . ?
C120 C121 H121 120.2 . . ?
C120 C121 C122 119.6(4) . . ?
C122 C121 H121 120.2 . . ?
C121 C122 H122 119.8 . . ?
C121 C122 C123 120.5(4) . . ?
C123 C122 H122 119.8 . . ?
C122 C123 H123 120.6 . . ?
C124 C123 C122 118.9(4) . . ?
C124 C123 H123 120.6 . . ?
C119 C124 H124 119.8 . . ?
C123 C124 C119 120.4(3) . . ?
C123 C124 H124 119.8 . . ?
C126 C125 H125 119.7 . . ?
C126 C125 C130 120.6(3) . . ?
C130 C125 H125 119.7 . . ?
C125 C126 H126 120.2 . . ?
C125 C126 C127 119.6(3) . . ?
C127 C126 H126 120.2 . . ?
C126 C127 H127 120.0 . . ?
C126 C127 C128 120.0(3) . . ?
C128 C127 H127 120.0 . . ?
C127 C128 H128 120.2 . . ?
C129 C128 C127 119.6(3) . . ?
C129 C128 H128 120.2 . . ?
C128 C129 H129 120.1 . . ?
C130 C129 C128 119.8(3) . . ?
C130 C129 H129 120.1 . . ?
C125 C130 C129 120.4(3) . . ?
C125 C130 H130 119.8 . . ?
C129 C130 H130 119.8 . . ?
C132 C131 H131 119.9 . . ?
C132 C131 C136 120.2(3) . . ?
C136 C131 H131 119.9 . . ?
C131 C132 H132 119.6 . . ?
C133 C132 C131 120.7(3) . . ?
C133 C132 H132 119.6 . . ?
C132 C133 H133 119.9 . . ?
C132 C133 C134 120.2(3) . . ?
C134 C133 H133 119.9 . . ?
C133 C134 H134 120.0 . . ?
C135 C134 C133 119.9(3) . . ?
C135 C134 H134 120.0 . . ?
C134 C135 H135 120.4 . . ?
C134 C135 C136 119.2(3) . . ?
C136 C135 H135 120.4 . . ?
C131 C136 C135 119.8(3) . . ?
C131 C136 H136 120.1 . . ?
C135 C136 H136 120.1 . . ?
C138 C137 H137 120.0 . . ?
C142 C137 H137 120.0 . . ?
C142 C137 C138 120.1(4) . . ?
C137 C138 H138 119.9 . . ?
C137 C138 C139 120.2(4) . . ?
C139 C138 H138 119.9 . . ?
C138 C139 H139 120.4 . . ?
C138 C139 C140 119.1(4) . . ?
C140 C139 H139 120.4 . . ?
C139 C140 H140 120.5 . . ?
C141 C140 C139 119.0(4) . . ?
C141 C140 H140 120.5 . . ?
C140 C141 H141 120.0 . . ?
C142 C141 C140 120.0(4) . . ?
C142 C141 H141 120.0 . . ?
C137 C142 H142 119.2 . . ?
C141 C142 C137 121.5(4) . . ?
C141 C142 H142 119.2 . . ?
C144 C143 H143 119.3 . . ?
C144 C143 C148 121.4(4) . . ?
C148 C143 H143 119.3 . . ?
C143 C144 H144 120.8 . . ?
C145 C144 C143 118.4(4) . . ?
C145 C144 H144 120.8 . . ?
C144 C145 H145 119.1 . . ?
C146 C145 C144 121.7(4) . . ?
C146 C145 H145 119.1 . . ?
C145 C146 H146 120.6 . . ?
C145 C146 C147 118.8(4) . . ?
C147 C146 H146 120.6 . . ?
C146 C147 H147 120.1 . . ?
C148 C147 C146 119.7(4) . . ?
C148 C147 H147 120.1 . . ?
C143 C148 H148 120.1 . . ?
C147 C148 C143 119.8(3) . . ?
C147 C148 H148 120.1 . . ?
C150 C149 H149 120.3 . . ?
C150 C149 C154 119.5(3) . . ?
C154 C149 H149 120.3 . . ?
C149 C150 H150 119.7 . . ?
C151 C150 C149 120.6(3) . . ?
C151 C150 H150 119.7 . . ?
C150 C151 H151 120.0 . . ?
C150 C151 C152 120.0(3) . . ?
C152 C151 H151 120.0 . . ?
C151 C152 H152 120.1 . . ?
C153 C152 C151 119.7(3) . . ?
C153 C152 H152 120.1 . . ?
C152 C153 H153 120.0 . . ?
C154 C153 C152 120.0(3) . . ?
C154 C153 H153 120.0 . . ?
C149 C154 H154 119.9 . . ?
C153 C154 C149 120.3(3) . . ?
C153 C154 H154 119.9 . . ?
C156 C155 H155 119.7 . . ?
C156 C155 C157 120.5(4) . 2_767 ?
C157 C155 H155 119.7 2_767 . ?
C155 C156 H156 120.4 . . ?
C155 C156 C157 119.2(4) . . ?
C157 C156 H156 120.4 . . ?
C155 C157 C156 120.3(4) 2_767 . ?
C155 C157 H157 119.9 2_767 . ?
C156 C157 H157 119.9 . . ?
C159 C158 H158 119.9 . . ?
C159 C158 C160 120.2(3) . 2_656 ?
C160 C158 H158 119.9 2_656 . ?
C158 C159 H159 119.9 . . ?
C158 C159 C160 120.2(3) . . ?
C160 C159 H159 119.9 . . ?
C158 C160 H160 120.2 2_656 . ?
C159 C160 C158 119.6(3) . 2_656 ?
C159 C160 H160 120.2 . . ?

loop_
_geom_bond_atom_site_label_1
_geom_bond_atom_site_label_2
_geom_bond_distance
_geom_bond_site_symmetry_2
_geom_bond_publ_flag
Si1 C17 1.879(2) . ?
Si1 C18 1.880(3) . ?
Si1 C19 1.877(3) . ?
Si1 C20 1.874(3) . ?
Si2 C17 1.880(2) . ?
Si2 C21 1.881(3) . ?
Si2 C22 1.874(3) . ?
Si2 C23 1.878(3) . ?
Si3 C24 1.875(2) . ?
Si3 C25 1.879(3) . ?
Si3 C26 1.874(3) . ?
Si3 C27 1.878(3) . ?
Si4 C24 1.881(2) . ?
Si4 C28 1.873(3) . ?
Si4 C29 1.879(3) . ?
Si4 C30 1.886(3) . ?
Si5 C33 1.882(2) . ?
Si5 C34 1.886(3) . ?
Si5 C35 1.880(3) . ?
Si5 C36 1.869(3) . ?
Si6 C33 1.878(2) . ?
Si6 C37 1.876(3) . ?
Si6 C38 1.873(3) . ?
Si6 C39 1.885(3) . ?
Si7 C40 1.881(2) . ?
Si7 C41 1.880(3) . ?
Si7 C42 1.874(3) . ?
Si7 C43 1.878(3) . ?
Si8 C40 1.868(2) . ?
Si8 C44 1.876(3) . ?
Si8 C45 1.883(3) . ?
Si8 C46 1.881(3) . ?
Si9 C63 1.881(2) . ?
Si9 C64 1.879(2) . ?
Si9 C65 1.879(2) . ?
Si9 C66 1.882(3) . ?
Si10 C63 1.867(2) . ?
Si10 C67 1.876(2) . ?
Si10 C68 1.879(2) . ?
Si10 C69 1.883(3) . ?
Si11 C70 1.881(2) . ?
Si11 C71 1.874(3) . ?
Si11 C72 1.878(2) . ?
Si11 C73 1.876(2) . ?
Si12 C70 1.883(2) . ?
Si12 C74 1.879(2) . ?
Si12 C75 1.874(2) . ?
Si12 C76 1.882(2) . ?
Si13 C79 1.879(2) . ?
Si13 C80 1.876(2) . ?
Si13 C81 1.879(3) . ?
Si13 C82 1.881(3) . ?
Si14 C79 1.876(2) . ?
Si14 C83 1.869(3) . ?
Si14 C84 1.884(3) . ?
Si14 C85 1.874(3) . ?
Si15 C86 1.878(2) . ?
Si15 C87 1.887(4) . ?
Si15 C88 1.884(3) . ?
Si15 C89 1.885(3) . ?
Si16 C86 1.874(2) . ?
Si16 C90 1.869(3) . ?
Si16 C91 1.883(3) . ?
Si16 C92 1.878(3) . ?
Al1 N1 2.1185(18) . ?
Al1 C16 1.988(2) . ?
Al1 C17 2.010(2) . ?
Al1 C24 1.997(2) . ?
Al2 N3 2.1160(18) . ?
Al2 C32 1.980(2) . ?
Al2 C33 2.001(2) . ?
Al2 C40 1.996(2) . ?
Al3 N2 2.1173(18) . ?
Al3 C62 1.986(2) . ?
Al3 C63 2.000(2) . ?
Al3 C70 2.004(2) . ?
Al4 N4 2.1078(18) . ?
Al4 C78 1.983(2) . ?
Al4 C79 1.996(2) . ?
Al4 C86 1.998(2) . ?
N1 C93 1.338(3) . ?
N1 C96 1.349(3) . ?
N2 C94 1.339(3) . ?
N2 C95 1.347(3) . ?
N3 C97 1.341(3) . ?
N3 C100 1.348(3) . ?
N4 C98 1.337(3) . ?
N4 C99 1.346(3) . ?
C1 C2 1.402(3) . ?
C1 C14 1.403(3) . ?
C1 C15 1.478(3) . ?
C2 C3 1.510(3) . ?
C2 C11 1.400(3) . ?
C3 H3 1.0000 . ?
C3 C4 1.522(3) . ?
C3 C49 1.613(3) . ?
C4 C5 1.385(3) . ?
C4 C9 1.401(3) . ?
C5 H5 0.9500 . ?
C5 C6 1.396(3) . ?
C6 H6 0.9500 . ?
C6 C7 1.392(3) . ?
C7 H7 0.9500 . ?
C7 C8 1.399(3) . ?
C8 C9 1.401(3) . ?
C8 C31 1.478(3) . ?
C9 C10 1.506(3) . ?
C10 H10 1.0000 . ?
C10 C11 1.519(3) . ?
C10 C56 1.613(3) . ?
C11 C12 1.394(3) . ?
C12 H12 0.9500 . ?
C12 C13 1.391(3) . ?
C13 H13 0.9500 . ?
C13 C14 1.382(3) . ?
C14 H14 0.9500 . ?
C15 H15 0.9500 . ?
C15 C16 1.338(3) . ?
C16 H16 0.9500 . ?
C17 H17 1.0000 . ?
C18 H18A 0.9800 . ?
C18 H18B 0.9800 . ?
C18 H18C 0.9800 . ?
C19 H19A 0.9800 . ?
C19 H19B 0.9800 . ?
C19 H19C 0.9800 . ?
C20 H20A 0.9800 . ?
C20 H20B 0.9800 . ?
C20 H20C 0.9800 . ?
C21 H21A 0.9800 . ?
C21 H21B 0.9800 . ?
C21 H21C 0.9800 . ?
C22 H22A 0.9800 . ?
C22 H22B 0.9800 . ?
C22 H22C 0.9800 . ?
C23 H23A 0.9800 . ?
C23 H23B 0.9800 . ?
C23 H23C 0.9800 . ?
C24 H24 1.0000 . ?
C25 H25A 0.9800 . ?
C25 H25B 0.9800 . ?
C25 H25C 0.9800 . ?
C26 H26A 0.9800 . ?
C26 H26B 0.9800 . ?
C26 H26C 0.9800 . ?
C27 H27A 0.9800 . ?
C27 H27B 0.9800 . ?
C27 H27C 0.9800 . ?
C28 H28A 0.9800 . ?
C28 H28B 0.9800 . ?
C28 H28C 0.9800 . ?
C29 H29A 0.9800 . ?
C29 H29B 0.9800 . ?
C29 H29C 0.9800 . ?
C30 H30A 0.9800 . ?
C30 H30B 0.9800 . ?
C30 H30C 0.9800 . ?
C31 H31 0.9500 . ?
C31 C32 1.335(3) . ?
C32 H32 0.9500 . ?
C33 H33 1.0000 . ?
C34 H34A 0.9800 . ?
C34 H34B 0.9800 . ?
C34 H34C 0.9800 . ?
C35 H35A 0.9800 . ?
C35 H35B 0.9800 . ?
C35 H35C 0.9800 . ?
C36 H36A 0.9800 . ?
C36 H36B 0.9800 . ?
C36 H36C 0.9800 . ?
C37 H37A 0.9800 . ?
C37 H37B 0.9800 . ?
C37 H37C 0.9800 . ?
C38 H38A 0.9800 . ?
C38 H38B 0.9800 . ?
C38 H38C 0.9800 . ?
C39 H39A 0.9800 . ?
C39 H39B 0.9800 . ?
C39 H39C 0.9800 . ?
C40 H40 1.0000 . ?
C41 H41A 0.9800 . ?
C41 H41B 0.9800 . ?
C41 H41C 0.9800 . ?
C42 H42A 0.9800 . ?
C42 H42B 0.9800 . ?
C42 H42C 0.9800 . ?
C43 H43A 0.9800 . ?
C43 H43B 0.9800 . ?
C43 H43C 0.9800 . ?
C44 H44A 0.9800 . ?
C44 H44B 0.9800 . ?
C44 H44C 0.9800 . ?
C45 H45A 0.9800 . ?
C45 H45B 0.9800 . ?
C45 H45C 0.9800 . ?
C46 H46A 0.9800 . ?
C46 H46B 0.9800 . ?
C46 H46C 0.9800 . ?
C47 C48 1.404(3) . ?
C47 C60 1.402(3) . ?
C47 C61 1.480(3) . ?
C48 C49 1.506(3) . ?
C48 C57 1.396(3) . ?
C49 H49 1.0000 . ?
C49 C50 1.520(3) . ?
C50 C51 1.391(3) . ?
C50 C55 1.401(3) . ?
C51 H51 0.9500 . ?
C51 C52 1.392(3) . ?
C52 H52 0.9500 . ?
C52 C53 1.392(3) . ?
C53 H53 0.9500 . ?
C53 C54 1.400(3) . ?
C54 C55 1.399(3) . ?
C54 C77 1.484(3) . ?
C55 C56 1.509(3) . ?
C56 H56 1.0000 . ?
C56 C57 1.522(3) . ?
C57 C58 1.393(3) . ?
C58 H58 0.9500 . ?
C58 C59 1.397(3) . ?
C59 H59 0.9500 . ?
C59 C60 1.387(3) . ?
C60 H60 0.9500 . ?
C61 H61 0.9500 . ?
C61 C62 1.342(3) . ?
C62 H62 0.9500 . ?
C63 H63 1.0000 . ?
C64 H64A 0.9800 . ?
C64 H64B 0.9800 . ?
C64 H64C 0.9800 . ?
C65 H65A 0.9800 . ?
C65 H65B 0.9800 . ?
C65 H65C 0.9800 . ?
C66 H66A 0.9800 . ?
C66 H66B 0.9800 . ?
C66 H66C 0.9800 . ?
C67 H67A 0.9800 . ?
C67 H67B 0.9800 . ?
C67 H67C 0.9800 . ?
C68 H68A 0.9800 . ?
C68 H68B 0.9800 . ?
C68 H68C 0.9800 . ?
C69 H69A 0.9800 . ?
C69 H69B 0.9800 . ?
C69 H69C 0.9800 . ?
C70 H70 1.0000 . ?
C71 H71A 0.9800 . ?
C71 H71B 0.9800 . ?
C71 H71C 0.9800 . ?
C72 H72A 0.9800 . ?
C72 H72B 0.9800 . ?
C72 H72C 0.9800 . ?
C73 H73A 0.9800 . ?
C73 H73B 0.9800 . ?
C73 H73C 0.9800 . ?
C74 H74A 0.9800 . ?
C74 H74B 0.9800 . ?
C74 H74C 0.9800 . ?
C75 H75A 0.9800 . ?
C75 H75B 0.9800 . ?
C75 H75C 0.9800 . ?
C76 H76A 0.9800 . ?
C76 H76B 0.9800 . ?
C76 H76C 0.9800 . ?
C77 H77 0.9500 . ?
C77 C78 1.335(3) . ?
C78 H78 0.9500 . ?
C79 H79 1.0000 . ?
C80 H80A 0.9800 . ?
C80 H80B 0.9800 . ?
C80 H80C 0.9800 . ?
C81 H81A 0.9800 . ?
C81 H81B 0.9800 . ?
C81 H81C 0.9800 . ?
C82 H82A 0.9800 . ?
C82 H82B 0.9800 . ?
C82 H82C 0.9800 . ?
C83 H83A 0.9800 . ?
C83 H83B 0.9800 . ?
C83 H83C 0.9800 . ?
C84 H84A 0.9800 . ?
C84 H84B 0.9800 . ?
C84 H84C 0.9800 . ?
C85 H85A 0.9800 . ?
C85 H85B 0.9800 . ?
C85 H85C 0.9800 . ?
C86 H86 1.0000 . ?
C87 H87A 0.9800 . ?
C87 H87B 0.9800 . ?
C87 H87C 0.9800 . ?
C88 H88A 0.9800 . ?
C88 H88B 0.9800 . ?
C88 H88C 0.9800 . ?
C89 H89A 0.9800 . ?
C89 H89B 0.9800 . ?
C89 H89C 0.9800 . ?
C90 H90A 0.9800 . ?
C90 H90B 0.9800 . ?
C90 H90C 0.9800 . ?
C91 H91A 0.9800 . ?
C91 H91B 0.9800 . ?
C91 H91C 0.9800 . ?
C92 H92A 0.9800 . ?
C92 H92B 0.9800 . ?
C92 H92C 0.9800 . ?
C93 H93 0.9500 . ?
C93 C94 1.386(3) . ?
C94 H94 0.9500 . ?
C95 H95 0.9500 . ?
C95 C96 1.388(3) . ?
C96 H96 0.9500 . ?
C97 H97 0.9500 . ?
C97 C98 1.393(3) . ?
C98 H98 0.9500 . ?
C99 H99 0.9500 . ?
C99 C100 1.392(3) . ?
C100 H100 0.9500 . ?
C101 H101 0.9500 . ?
C101 C102 1.371(4) . ?
C101 C106 1.376(5) . ?
C102 H102 0.9500 . ?
C102 C103 1.380(4) . ?
C103 H103 0.9500 . ?
C103 C104 1.381(4) . ?
C104 H104 0.9500 . ?
C104 C105 1.382(5) . ?
C105 H105 0.9500 . ?
C105 C106 1.387(5) . ?
C106 H106 0.9500 . ?
C107 H107 0.9500 . ?
C107 C108 1.364(5) . ?
C107 C112 1.380(4) . ?
C108 H108 0.9500 . ?
C108 C109 1.369(5) . ?
C109 H109 0.9500 . ?
C109 C110 1.391(6) . ?
C110 H110 0.9500 . ?
C110 C111 1.372(6) . ?
C111 H111 0.9500 . ?
C111 C112 1.363(5) . ?
C112 H112 0.9500 . ?
C113 H113 0.9500 . ?
C113 C114 1.373(5) . ?
C113 C118 1.391(4) . ?
C114 H114 0.9500 . ?
C114 C115 1.374(4) . ?
C115 H115 0.9500 . ?
C115 C116 1.382(5) . ?
C116 H116 0.9500 . ?
C116 C117 1.372(5) . ?
C117 H117 0.9500 . ?
C117 C118 1.388(4) . ?
C118 H118 0.9500 . ?
C119 H119 0.9500 . ?
C119 C120 1.377(5) . ?
C119 C124 1.363(4) . ?
C120 H120 0.9500 . ?
C120 C121 1.347(6) . ?
C121 H121 0.9500 . ?
C121 C122 1.377(7) . ?
C122 H122 0.9500 . ?
C122 C123 1.386(6) . ?
C123 H123 0.9500 . ?
C123 C124 1.361(5) . ?
C124 H124 0.9500 . ?
C125 H125 0.9500 . ?
C125 C126 1.370(5) . ?
C125 C130 1.371(5) . ?
C126 H126 0.9500 . ?
C126 C127 1.384(5) . ?
C127 H127 0.9500 . ?
C127 C128 1.389(5) . ?
C128 H128 0.9500 . ?
C128 C129 1.380(5) . ?
C129 H129 0.9500 . ?
C129 C130 1.378(5) . ?
C130 H130 0.9500 . ?
C131 H131 0.9500 . ?
C131 C132 1.366(5) . ?
C131 C136 1.379(6) . ?
C132 H132 0.9500 . ?
C132 C133 1.366(4) . ?
C133 H133 0.9500 . ?
C133 C134 1.391(5) . ?
C134 H134 0.9500 . ?
C134 C135 1.377(5) . ?
C135 H135 0.9500 . ?
C135 C136 1.409(5) . ?
C136 H136 0.9500 . ?
C137 H137 0.9500 . ?
C137 C138 1.362(6) . ?
C137 C142 1.353(5) . ?
C138 H138 0.9500 . ?
C138 C139 1.374(7) . ?
C139 H139 0.9500 . ?
C139 C140 1.409(8) . ?
C140 H140 0.9500 . ?
C140 C141 1.371(6) . ?
C141 H141 0.9500 . ?
C141 C142 1.352(6) . ?
C142 H142 0.9500 . ?
C143 H143 0.9500 . ?
C143 C144 1.371(5) . ?
C143 C148 1.383(5) . ?
C144 H144 0.9500 . ?
C144 C145 1.367(6) . ?
C145 H145 0.9500 . ?
C145 C146 1.367(6) . ?
C146 H146 0.9500 . ?
C146 C147 1.415(6) . ?
C147 H147 0.9500 . ?
C147 C148 1.351(5) . ?
C148 H148 0.9500 . ?
C149 H149 0.9500 . ?
C149 C150 1.375(5) . ?
C149 C154 1.384(5) . ?
C150 H150 0.9500 . ?
C150 C151 1.370(6) . ?
C151 H151 0.9500 . ?
C151 C152 1.386(5) . ?
C152 H152 0.9500 . ?
C152 C153 1.379(4) . ?
C153 H153 0.9500 . ?
C153 C154 1.377(5) . ?
C154 H154 0.9500 . ?
C155 H155 0.9500 . ?
C155 C156 1.364(6) . ?
C155 C157 1.368(6) 2_767 ?
C156 H156 0.9500 . ?
C156 C157 1.379(6) . ?
C157 H157 0.9500 . ?
C158 H158 0.9500 . ?
C158 C159 1.373(5) . ?
C158 C160 1.385(5) 2_656 ?
C159 H159 0.9500 . ?
C159 C160 1.380(5) . ?
C160 H160 0.9500 . ?

loop_
_geom_torsion_atom_site_label_1
_geom_torsion_atom_site_label_2
_geom_torsion_atom_site_label_3
_geom_torsion_atom_site_label_4
_geom_torsion
_geom_torsion_site_symmetry_1
_geom_torsion_site_symmetry_2
_geom_torsion_site_symmetry_3
_geom_torsion_site_symmetry_4
_geom_torsion_publ_flag
Al1 N1 C93 C94 178.10(16) . . . . ?
Al1 N1 C96 C95 -175.79(15) . . . . ?
Al2 N3 C97 C98 173.85(16) . . . . ?
Al2 N3 C100 C99 -172.73(15) . . . . ?
Al3 N2 C94 C93 -172.96(15) . . . . ?
Al3 N2 C95 C96 175.30(15) . . . . ?
Al4 N4 C98 C97 -176.63(16) . . . . ?
Al4 N4 C99 C100 177.82(15) . . . . ?
N1 C93 C94 N2 -2.6(3) . . . . ?
N2 C95 C96 N1 -2.3(3) . . . . ?
N3 C97 C98 N4 -1.0(3) . . . . ?
N4 C99 C100 N3 -1.4(3) . . . . ?
C1 C2 C3 C4 134.7(2) . . . . ?
C1 C2 C3 C49 -99.5(2) . . . . ?
C1 C2 C11 C10 179.81(19) . . . . ?
C1 C2 C11 C12 -2.6(3) . . . . ?
C1 C15 C16 Al1 173.62(17) . . . . ?
C2 C1 C14 C13 -3.9(3) . . . . ?
C2 C1 C15 C16 -154.8(2) . . . . ?
C2 C3 C4 C5 -132.2(2) . . . . ?
C2 C3 C4 C9 47.0(2) . . . . ?
C2 C3 C49 C48 -129.76(17) . . . . ?
C2 C3 C49 C50 -7.5(2) . . . . ?
C2 C11 C12 C13 -0.5(3) . . . . ?
C3 C2 C11 C10 0.9(3) . . . . ?
C3 C2 C11 C12 178.47(19) . . . . ?
C3 C4 C5 C6 -179.6(2) . . . . ?
C3 C4 C9 C8 176.80(19) . . . . ?
C3 C4 C9 C10 -0.3(3) . . . . ?
C3 C49 C50 C51 105.6(2) . . . . ?
C3 C49 C50 C55 -76.9(2) . . . . ?
C4 C3 C49 C48 -7.9(2) . . . . ?
C4 C3 C49 C50 114.39(19) . . . . ?
C4 C5 C6 C7 1.9(3) . . . . ?
C4 C9 C10 C11 -45.3(2) . . . . ?
C4 C9 C10 C56 80.5(2) . . . . ?
C5 C4 C9 C8 -4.0(3) . . . . ?
C5 C4 C9 C10 178.92(19) . . . . ?
C5 C6 C7 C8 -2.4(3) . . . . ?
C6 C7 C8 C9 -0.4(3) . . . . ?
C6 C7 C8 C31 174.7(2) . . . . ?
C7 C8 C9 C4 3.6(3) . . . . ?
C7 C8 C9 C10 -179.6(2) . . . . ?
C7 C8 C31 C32 28.2(4) . . . . ?
C8 C9 C10 C11 137.7(2) . . . . ?
C8 C9 C10 C56 -96.4(2) . . . . ?
C8 C31 C32 Al2 -178.69(18) . . . . ?
C9 C4 C5 C6 1.2(3) . . . . ?
C9 C8 C31 C32 -156.8(2) . . . . ?
C9 C10 C11 C2 45.9(2) . . . . ?
C9 C10 C11 C12 -131.6(2) . . . . ?
C9 C10 C56 C55 -129.88(17) . . . . ?
C9 C10 C56 C57 -7.8(2) . . . . ?
C10 C11 C12 C13 177.0(2) . . . . ?
C10 C56 C57 C48 -76.1(2) . . . . ?
C10 C56 C57 C58 103.8(2) . . . . ?
C11 C2 C3 C4 -46.4(2) . . . . ?
C11 C2 C3 C49 79.4(2) . . . . ?
C11 C10 C56 C55 -8.1(2) . . . . ?
C11 C10 C56 C57 114.01(19) . . . . ?
C11 C12 C13 C14 1.3(3) . . . . ?
C12 C13 C14 C1 1.0(3) . . . . ?
C14 C1 C2 C3 -176.44(19) . . . . ?
C14 C1 C2 C11 4.7(3) . . . . ?
C14 C1 C15 C16 27.7(4) . . . . ?
C15 C1 C2 C3 5.9(3) . . . . ?
C15 C1 C2 C11 -172.87(19) . . . . ?
C15 C1 C14 C13 173.6(2) . . . . ?
C18 Si1 C17 Si2 -70.31(16) . . . . ?
C18 Si1 C17 Al1 160.71(13) . . . . ?
C19 Si1 C17 Si2 171.71(12) . . . . ?
C19 Si1 C17 Al1 42.72(15) . . . . ?
C20 Si1 C17 Si2 50.19(15) . . . . ?
C20 Si1 C17 Al1 -78.79(14) . . . . ?
C21 Si2 C17 Si1 33.41(17) . . . . ?
C21 Si2 C17 Al1 164.39(12) . . . . ?
C22 Si2 C17 Si1 -87.27(15) . . . . ?
C22 Si2 C17 Al1 43.71(15) . . . . ?
C23 Si2 C17 Si1 151.60(12) . . . . ?
C23 Si2 C17 Al1 -77.42(14) . . . . ?
C25 Si3 C24 Si4 80.04(16) . . . . ?
C25 Si3 C24 Al1 -64.90(17) . . . . ?
C26 Si3 C24 Si4 -159.30(12) . . . . ?
C26 Si3 C24 Al1 55.77(15) . . . . ?
C27 Si3 C24 Si4 -42.44(16) . . . . ?
C27 Si3 C24 Al1 172.63(12) . . . . ?
C28 Si4 C24 Si3 -41.01(16) . . . . ?
C28 Si4 C24 Al1 102.08(14) . . . . ?
C29 Si4 C24 Si3 80.13(15) . . . . ?
C29 Si4 C24 Al1 -136.78(13) . . . . ?
C30 Si4 C24 Si3 -160.48(13) . . . . ?
C30 Si4 C24 Al1 -17.39(17) . . . . ?
C31 C8 C9 C4 -171.63(19) . . . . ?
C31 C8 C9 C10 5.2(3) . . . . ?
C34 Si5 C33 Si6 -74.92(17) . . . . ?
C34 Si5 C33 Al2 159.36(14) . . . . ?
C35 Si5 C33 Si6 167.65(14) . . . . ?
C35 Si5 C33 Al2 41.92(17) . . . . ?
C36 Si5 C33 Si6 47.15(17) . . . . ?
C36 Si5 C33 Al2 -78.57(15) . . . . ?
C37 Si6 C33 Si5 -86.03(15) . . . . ?
C37 Si6 C33 Al2 42.14(16) . . . . ?
C38 Si6 C33 Si5 154.72(15) . . . . ?
C38 Si6 C33 Al2 -77.11(16) . . . . ?
C39 Si6 C33 Si5 35.75(18) . . . . ?
C39 Si6 C33 Al2 163.93(13) . . . . ?
C41 Si7 C40 Si8 85.68(14) . . . . ?
C41 Si7 C40 Al2 -57.99(15) . . . . ?
C42 Si7 C40 Si8 -152.80(13) . . . . ?
C42 Si7 C40 Al2 63.53(15) . . . . ?
C43 Si7 C40 Si8 -35.34(16) . . . . ?
C43 Si7 C40 Al2 -179.00(12) . . . . ?
C44 Si8 C40 Si7 77.15(16) . . . . ?
C44 Si8 C40 Al2 -140.35(14) . . . . ?
C45 Si8 C40 Si7 -164.83(13) . . . . ?
C45 Si8 C40 Al2 -22.34(18) . . . . ?
C46 Si8 C40 Si7 -44.63(17) . . . . ?
C46 Si8 C40 Al2 97.86(16) . . . . ?
C47 C48 C49 C3 -96.3(2) . . . . ?
C47 C48 C49 C50 138.1(2) . . . . ?
C47 C48 C57 C56 177.05(18) . . . . ?
C47 C48 C57 C58 -2.8(3) . . . . ?
C47 C61 C62 Al3 -179.71(16) . . . . ?
C48 C47 C60 C59 -0.1(3) . . . . ?
C48 C47 C61 C62 -152.2(2) . . . . ?
C48 C49 C50 C51 -132.4(2) . . . . ?
C48 C49 C50 C55 45.1(2) . . . . ?
C48 C57 C58 C59 1.6(3) . . . . ?
C49 C3 C4 C5 105.2(2) . . . . ?
C49 C3 C4 C9 -75.7(2) . . . . ?
C49 C48 C57 C56 0.1(3) . . . . ?
C49 C48 C57 C58 -179.78(18) . . . . ?
C49 C50 C51 C52 178.2(2) . . . . ?
C49 C50 C55 C54 178.93(19) . . . . ?
C49 C50 C55 C56 1.5(3) . . . . ?
C50 C51 C52 C53 1.3(4) . . . . ?
C50 C55 C56 C10 79.6(2) . . . . ?
C50 C55 C56 C57 -46.1(2) . . . . ?
C51 C50 C55 C54 -3.4(3) . . . . ?
C51 C50 C55 C56 179.08(19) . . . . ?
C51 C52 C53 C54 -0.7(4) . . . . ?
C52 C53 C54 C55 -1.9(3) . . . . ?
C52 C53 C54 C77 177.2(2) . . . . ?
C53 C54 C55 C50 4.0(3) . . . . ?
C53 C54 C55 C56 -178.7(2) . . . . ?
C53 C54 C77 C78 28.6(4) . . . . ?
C54 C55 C56 C10 -97.8(2) . . . . ?
C54 C55 C56 C57 136.4(2) . . . . ?
C54 C77 C78 Al4 168.31(17) . . . . ?
C55 C50 C51 C52 0.7(3) . . . . ?
C55 C54 C77 C78 -152.3(2) . . . . ?
C55 C56 C57 C48 46.4(2) . . . . ?
C55 C56 C57 C58 -133.8(2) . . . . ?
C56 C10 C11 C2 -75.9(2) . . . . ?
C56 C10 C11 C12 106.6(2) . . . . ?
C56 C57 C58 C59 -178.20(19) . . . . ?
C57 C48 C49 C3 80.6(2) . . . . ?
C57 C48 C49 C50 -45.0(2) . . . . ?
C57 C58 C59 C60 0.2(3) . . . . ?
C58 C59 C60 C47 -1.0(3) . . . . ?
C60 C47 C48 C49 178.77(19) . . . . ?
C60 C47 C48 C57 2.0(3) . . . . ?
C60 C47 C61 C62 31.0(3) . . . . ?
C61 C47 C48 C49 1.9(3) . . . . ?
C61 C47 C48 C57 -174.85(19) . . . . ?
C61 C47 C60 C59 176.7(2) . . . . ?
C64 Si9 C63 Si10 153.11(12) . . . . ?
C64 Si9 C63 Al3 -65.90(14) . . . . ?
C65 Si9 C63 Si10 -84.78(14) . . . . ?
C65 Si9 C63 Al3 56.20(15) . . . . ?
C66 Si9 C63 Si10 36.27(16) . . . . ?
C66 Si9 C63 Al3 177.25(11) . . . . ?
C67 Si10 C63 Si9 49.43(16) . . . . ?
C67 Si10 C63 Al3 -91.13(14) . . . . ?
C68 Si10 C63 Si9 -72.62(15) . . . . ?
C68 Si10 C63 Al3 146.82(12) . . . . ?
C69 Si10 C63 Si9 170.02(12) . . . . ?
C69 Si10 C63 Al3 29.46(16) . . . . ?
C71 Si11 C70 Si12 -149.98(12) . . . . ?
C71 Si11 C70 Al3 82.88(13) . . . . ?
C72 Si11 C70 Si12 -30.65(16) . . . . ?
C72 Si11 C70 Al3 -157.79(12) . . . . ?
C73 Si11 C70 Si12 88.71(13) . . . . ?
C73 Si11 C70 Al3 -38.43(14) . . . . ?
C74 Si12 C70 Si11 73.00(14) . . . . ?
C74 Si12 C70 Al3 -162.61(11) . . . . ?
C75 Si12 C70 Si11 -51.55(14) . . . . ?
C75 Si12 C70 Al3 72.84(13) . . . . ?
C76 Si12 C70 Si11 -171.85(11) . . . . ?
C76 Si12 C70 Al3 -47.46(15) . . . . ?
C77 C54 C55 C50 -175.10(19) . . . . ?
C77 C54 C55 C56 2.2(3) . . . . ?
C80 Si13 C79 Si14 155.48(12) . . . . ?
C80 Si13 C79 Al4 -60.32(15) . . . . ?
C81 Si13 C79 Si14 -83.36(14) . . . . ?
C81 Si13 C79 Al4 60.84(15) . . . . ?
C82 Si13 C79 Si14 38.81(16) . . . . ?
C82 Si13 C79 Al4 -176.99(12) . . . . ?
C83 Si14 C79 Si13 42.35(16) . . . . ?
C83 Si14 C79 Al4 -101.12(15) . . . . ?
C84 Si14 C79 Si13 163.04(15) . . . . ?
C84 Si14 C79 Al4 19.56(19) . . . . ?
C85 Si14 C79 Si13 -77.88(15) . . . . ?
C85 Si14 C79 Al4 138.65(14) . . . . ?
C87 Si15 C86 Si16 -151.21(15) . . . . ?
C87 Si15 C86 Al4 79.66(17) . . . . ?
C88 Si15 C86 Si16 -33.6(2) . . . . ?
C88 Si15 C86 Al4 -162.69(18) . . . . ?
C89 Si15 C86 Si16 87.15(16) . . . . ?
C89 Si15 C86 Al4 -41.99(17) . . . . ?
C90 Si16 C86 Si15 -53.78(17) . . . . ?
C90 Si16 C86 Al4 73.71(15) . . . . ?
C91 Si16 C86 Si15 -174.29(13) . . . . ?
C91 Si16 C86 Al4 -46.80(17) . . . . ?
C92 Si16 C86 Si15 68.85(16) . . . . ?
C92 Si16 C86 Al4 -163.66(13) . . . . ?
C93 N1 C96 C95 3.1(3) . . . . ?
C94 N2 C95 C96 -1.0(3) . . . . ?
C95 N2 C94 C93 3.4(3) . . . . ?
C96 N1 C93 C94 -0.8(3) . . . . ?
C97 N3 C100 C99 3.6(3) . . . . ?
C98 N4 C99 C100 -2.0(3) . . . . ?
C99 N4 C98 C97 3.2(3) . . . . ?
C100 N3 C97 C98 -2.4(3) . . . . ?
C101 C102 C103 C104 0.7(4) . . . . ?
C102 C101 C106 C105 0.0(4) . . . . ?
C102 C103 C104 C105 -0.6(4) . . . . ?
C103 C104 C105 C106 0.2(4) . . . . ?
C104 C105 C106 C101 0.1(4) . . . . ?
C106 C101 C102 C103 -0.4(4) . . . . ?
C107 C108 C109 C110 1.0(5) . . . . ?
C108 C107 C112 C111 2.0(5) . . . . ?
C108 C109 C110 C111 0.3(6) . . . . ?
C109 C110 C111 C112 -0.4(6) . . . . ?
C110 C111 C112 C107 -0.7(5) . . . . ?
C112 C107 C108 C109 -2.1(5) . . . . ?
C113 C114 C115 C116 -1.9(5) . . . . ?
C114 C113 C118 C117 1.2(5) . . . . ?
C114 C115 C116 C117 1.7(5) . . . . ?
C115 C116 C117 C118 -0.2(5) . . . . ?
C116 C117 C118 C113 -1.3(5) . . . . ?
C118 C113 C114 C115 0.4(5) . . . . ?
C119 C120 C121 C122 -3.1(8) . . . . ?
C120 C119 C124 C123 1.9(6) . . . . ?
C120 C121 C122 C123 1.5(10) . . . . ?
C121 C122 C123 C124 1.8(10) . . . . ?
C122 C123 C124 C119 -3.5(8) . . . . ?
C124 C119 C120 C121 1.4(6) . . . . ?
C125 C126 C127 C128 0.1(5) . . . . ?
C126 C125 C130 C129 0.0(5) . . . . ?
C126 C127 C128 C129 -0.4(5) . . . . ?
C127 C128 C129 C130 0.5(5) . . . . ?
C128 C129 C130 C125 -0.4(5) . . . . ?
C130 C125 C126 C127 0.1(5) . . . . ?
C131 C132 C133 C134 -0.1(5) . . . . ?
C132 C131 C136 C135 -1.4(5) . . . . ?
C132 C133 C134 C135 -0.6(5) . . . . ?
C133 C134 C135 C136 0.3(5) . . . . ?
C134 C135 C136 C131 0.7(5) . . . . ?
C136 C131 C132 C133 1.1(5) . . . . ?
C137 C138 C139 C140 0.4(6) . . . . ?
C138 C137 C142 C141 0.7(5) . . . . ?
C138 C139 C140 C141 -0.8(6) . . . . ?
C139 C140 C141 C142 1.1(5) . . . . ?
C140 C141 C142 C137 -1.1(5) . . . . ?
C142 C137 C138 C139 -0.3(6) . . . . ?
C143 C144 C145 C146 -1.2(7) . . . . ?
C144 C143 C148 C147 -3.1(7) . . . . ?
C144 C145 C146 C147 -1.6(7) . . . . ?
C145 C146 C147 C148 2.1(7) . . . . ?
C146 C147 C148 C143 0.2(6) . . . . ?
C148 C143 C144 C145 3.5(7) . . . . ?
C149 C150 C151 C152 0.0(5) . . . . ?
C150 C149 C154 C153 0.4(4) . . . . ?
C150 C151 C152 C153 0.0(5) . . . . ?
C151 C152 C153 C154 0.2(4) . . . . ?
C152 C153 C154 C149 -0.4(4) . . . . ?
C154 C149 C150 C151 -0.1(5) . . . . ?
C155 C156 C157 C155 -0.6(8) . . . 2_767 ?
C157 C155 C156 C157 0.6(8) 2_767 . . . ?
C158 C159 C160 C158 0.0(5) . . . 2_656 ?
C160 C158 C159 C160 0.0(6) 2_656 . . . ?

loop_
_exptl_oxdiff_crystal_face_indexfrac_h
_exptl_oxdiff_crystal_face_indexfrac_k
_exptl_oxdiff_crystal_face_indexfrac_l
_exptl_oxdiff_crystal_face_x
_exptl_oxdiff_crystal_face_y
_exptl_oxdiff_crystal_face_z
0.0194 0.9742 0.0663 -0.0202 -0.0273 0.0035
-0.0194 -0.9742 -0.0663 0.0202 0.0273 -0.0035
-0.0076 0.0344 -1.0110 0.0289 -0.0061 -0.0037
0.0076 -0.0344 1.0110 -0.0289 0.0061 0.0037
-0.9901 0.0545 -0.0335 0.0210 0.0027 0.0417
0.9901 -0.0545 0.0335 -0.0210 -0.0027 -0.0417
